data_7246279
loop_
_publ_author_name
'Tominaga, Masahide'
'Nanbara, Sakito'
'Hyodo, Tadashi'
'Kawahata, Masatoshi'
'Yamaguchi, Kentaro'

_publ_section_title
;
 Orientation of carbonyl groups in inclusion crystals formed from ketones
 with aromatic diimide-based macrocycles
;
_journal_issue 8
_journal_name_full CrystEngComm
_journal_page_first 1295
_journal_page_last 1300
_journal_paper_doi 10.1039/D2CE01641A
_journal_volume 25
_journal_year 2023
_chemical_formula_sum 'C77 H84 N4 O13'
_chemical_formula_weight 1273.48
_space_group_crystal_system triclinic
_space_group_IT_number 2
_space_group_name_Hall '-P 1'
_space_group_name_H-M_alt 'P -1'
_atom_sites_solution_hydrogens geom
_audit_creation_method SHELXL-2018/3
_audit_update_record
;
2022-12-07 deposited with the CCDC.	2023-01-27 downloaded from the CCDC.
;
_cell_angle_alpha 64.136(3)
_cell_angle_beta 79.706(3)
_cell_angle_gamma 76.944(3)
_cell_formula_units_Z 2
_cell_length_a 14.9566(14)
_cell_length_b 14.9948(14)
_cell_length_c 16.2793(15)
_cell_measurement_reflns_used 9149
_cell_measurement_temperature 100(2)
_cell_measurement_theta_max 79.08
_cell_measurement_theta_min 3.05
_cell_volume 3186.9(5)
_computing_cell_refinement 'SAINT (Bruker AXS, 2015)'
_computing_data_collection 'APEX3 (Bruker AXS, 2015)'
_computing_data_reduction 'SAINT (Bruker AXS, 2015)'
_computing_molecular_graphics 'ORTEP-3 for Windows (Farrugia, 1997)'
_computing_publication_material 'SHELXLE (H\"ubschle et al., 2011)'
_computing_structure_refinement 'SHELXL-2018/3 (Sheldrick, 2018)'
_computing_structure_solution 'SHELXT 2018/2 (Sheldrick, 2018)'
_diffrn_ambient_temperature 100(2)
_diffrn_detector_area_resol_mean 10.24
_diffrn_measured_fraction_theta_full 0.934
_diffrn_measured_fraction_theta_max 0.886
_diffrn_measurement_device_type 'BrukerD8 goniometer'
_diffrn_measurement_method 'omega and phi scans'
_diffrn_radiation_type CuK\a
_diffrn_radiation_wavelength 1.54178
_diffrn_reflns_av_R_equivalents 0.0295
_diffrn_reflns_av_unetI/netI 0.0253
_diffrn_reflns_Laue_measured_fraction_full 0.934
_diffrn_reflns_Laue_measured_fraction_max 0.886
_diffrn_reflns_limit_h_max 18
_diffrn_reflns_limit_h_min -19
_diffrn_reflns_limit_k_max 19
_diffrn_reflns_limit_k_min -18
_diffrn_reflns_limit_l_max 20
_diffrn_reflns_limit_l_min -20
_diffrn_reflns_number 44766
_diffrn_reflns_point_group_measured_fraction_full 0.934
_diffrn_reflns_point_group_measured_fraction_max 0.886
_diffrn_reflns_theta_full 67.679
_diffrn_reflns_theta_max 79.866
_diffrn_reflns_theta_min 3.046
_diffrn_source 'rotating-anode X-ray tube'
_exptl_absorpt_coefficient_mu 0.729
_exptl_absorpt_correction_T_max 1.0000
_exptl_absorpt_correction_T_min 0.8608
_exptl_absorpt_correction_type empirical
_exptl_absorpt_process_details 'SADABS Sheldrick 1996'
_exptl_crystal_colour colourless
_exptl_crystal_density_diffrn 1.327
_exptl_crystal_description prismatic
_exptl_crystal_F_000 1356
_exptl_crystal_size_max 0.120
_exptl_crystal_size_mid 0.100
_exptl_crystal_size_min 0.100
_refine_diff_density_max 0.424
_refine_diff_density_min -0.458
_refine_diff_density_rms 0.039
_refine_ls_extinction_method none
_refine_ls_goodness_of_fit_ref 1.022
_refine_ls_hydrogen_treatment constr
_refine_ls_matrix_type full
_refine_ls_number_parameters 1175
_refine_ls_number_reflns 12318
_refine_ls_number_restraints 151
_refine_ls_restrained_S_all 1.026
_refine_ls_R_factor_all 0.0504
_refine_ls_R_factor_gt 0.0472
_refine_ls_shift/su_max 0.001
_refine_ls_shift/su_mean 0.000
_refine_ls_structure_factor_coef Fsqd
_refine_ls_weighting_details 'w=1/[\s^2^(Fo^2^)+(0.0476P)^2^+1.9186P] where P=(Fo^2^+2Fc^2^)/3'
_refine_ls_weighting_scheme calc
_refine_ls_wR_factor_gt 0.1182
_refine_ls_wR_factor_ref 0.1209
_reflns_Friedel_coverage 0.000
_reflns_number_gt 11343
_reflns_number_total 12318
_reflns_threshold_expression 'I > 2\s(I)'
_cod_data_source_file d2ce01641a2.cif
_cod_data_source_block 2a
_cod_depositor_comments 'Adding full bibliography for 7246277--7246281.cif.'
_cod_database_code 7246279
_shelx_shelxl_version_number 2018/3
_shelx_space_group_comment
;
The symmetry employed for this shelxl refinement is uniquely defined
by the following loop, which should always be used as a source of
symmetry information in preference to the above space-group names.
They are only intended as comments.
;
_shelx_estimated_absorpt_t_min 0.918
_shelx_estimated_absorpt_t_max 0.931

loop_
_space_group_symop_operation_xyz
'x, y, z'
'-x, -y, -z'

loop_
_atom_site_label
_atom_site_type_symbol
_atom_site_fract_x
_atom_site_fract_y
_atom_site_fract_z
_atom_site_U_iso_or_equiv
_atom_site_adp_type
_atom_site_occupancy
_atom_site_site_symmetry_order
_atom_site_calc_flag
_atom_site_refinement_flags_posn
_atom_site_refinement_flags_adp
_atom_site_refinement_flags_occupancy
_atom_site_disorder_assembly
_atom_site_disorder_group
C1 C 0.72306(9) 0.87182(10) 0.91766(9) 0.0217(3) Uani 1 1 d . . . . .
C2 C 0.65040(9) 0.91295(10) 0.84773(9) 0.0209(3) Uani 1 1 d . . . . .
H2A H 0.634145 0.986838 0.826414 0.025 Uiso 1 1 calc R U . . .
H2B H 0.676569 0.898075 0.793877 0.025 Uiso 1 1 calc R U . . .
C3 C 0.56290(9) 0.86511(10) 0.89116(9) 0.0220(3) Uani 1 1 d . . . . .
C4 C 0.58951(10) 0.75088(10) 0.92369(10) 0.0244(3) Uani 1 1 d . . . . .
H4A H 0.615646 0.734457 0.870665 0.029 Uiso 1 1 calc R U . . .
H4B H 0.533965 0.719019 0.951688 0.029 Uiso 1 1 calc R U . . .
C5 C 0.66066(10) 0.70970(10) 0.99416(10) 0.0260(3) Uani 1 1 d . . . . .
H5 H 0.677399 0.635189 1.014810 0.031 Uiso 1 1 calc R U . . .
C6 C 0.74704(9) 0.75741(10) 0.94994(10) 0.0235(3) Uani 1 1 d . . . . .
H6A H 0.773647 0.740934 0.897032 0.028 Uiso 1 1 calc R U . . .
H6B H 0.793668 0.729861 0.994858 0.028 Uiso 1 1 calc R U . . .
C7 C 0.68085(10) 0.89569(11) 1.00042(10) 0.0259(3) Uani 1 1 d . . . . .
H7A H 0.726752 0.870194 1.045828 0.031 Uiso 1 1 calc R U . . .
H7B H 0.664274 0.969420 0.980263 0.031 Uiso 1 1 calc R U . . .
C8 C 0.59461(10) 0.84705(12) 1.04516(10) 0.0286(3) Uani 1 1 d . . . . .
H8 H 0.567932 0.863313 1.098852 0.034 Uiso 1 1 calc R U . . .
C9 C 0.52326(10) 0.88801(12) 0.97464(10) 0.0289(3) Uani 1 1 d . . . . .
H9A H 0.467382 0.856927 1.003233 0.035 Uiso 1 1 calc R U . . .
H9B H 0.505299 0.961586 0.954862 0.035 Uiso 1 1 calc R U . . .
C10 C 0.62035(11) 0.73337(12) 1.07713(10) 0.0313(3) Uani 1 1 d . . . . .
H10A H 0.565021 0.701489 1.106541 0.038 Uiso 1 1 calc R U . . .
H10B H 0.666269 0.706298 1.122700 0.038 Uiso 1 1 calc R U . . .
C11 C 0.80987(10) 0.92115(12) 0.87791(10) 0.0281(3) Uani 1 1 d . . . . .
H11A H 0.792738 0.993774 0.863646 0.034 Uiso 1 1 calc R U . . .
H11B H 0.854392 0.891390 0.925015 0.034 Uiso 1 1 calc R U . . .
C12 C 0.92440(10) 0.82607(12) 0.80367(10) 0.0295(3) Uani 1 1 d . . . . .
C13 C 0.96141(9) 0.81001(11) 0.71948(10) 0.0264(3) Uani 1 1 d . . . . .
C14 C 1.02483(10) 0.72579(12) 0.72480(10) 0.0303(3) Uani 1 1 d . . . . .
H14 H 1.046722 0.679473 0.782173 0.036 Uiso 1 1 calc R U . . .
C15 C 1.05734(10) 0.70786(11) 0.64621(11) 0.0288(3) Uani 1 1 d . . . . .
H15 H 1.100757 0.649182 0.650912 0.035 Uiso 1 1 calc R U . . .
C16 C 1.02691(9) 0.77463(11) 0.56194(10) 0.0253(3) Uani 1 1 d . . . . .
C17 C 1.06251(10) 0.75525(11) 0.47918(11) 0.0272(3) Uani 1 1 d . . . . .
C18 C 0.97028(10) 0.91690(11) 0.38517(10) 0.0253(3) Uani 1 1 d . . . . .
C19 C 0.93349(9) 0.93329(10) 0.46896(9) 0.0230(3) Uani 1 1 d . . . . .
C20 C 0.87297(9) 1.01925(11) 0.46286(10) 0.0241(3) Uani 1 1 d . . . . .
H20 H 0.853930 1.067436 0.404864 0.029 Uiso 1 1 calc R U . . .
C21 C 0.83893(9) 1.03645(11) 0.54198(10) 0.0241(3) Uani 1 1 d . . . . .
H21 H 0.796632 1.095873 0.537173 0.029 Uiso 1 1 calc R U . . .
C22 C 0.86668(9) 0.96744(11) 0.62652(10) 0.0237(3) Uani 1 1 d . . . . .
C23 C 0.83135(10) 0.98652(11) 0.70938(10) 0.0261(3) Uani 1 1 d . . . . .
C24 C 0.92948(9) 0.87920(11) 0.63403(10) 0.0239(3) Uani 1 1 d . . . . .
C25 C 0.96263(9) 0.86158(10) 0.55492(10) 0.0231(3) Uani 1 1 d . . . . .
C26 C 1.05542(10) 0.80319(12) 0.31461(11) 0.0282(3) Uani 1 1 d . . . . .
H26A H 1.118560 0.763860 0.320016 0.034 Uiso 1 1 calc R U . . .
H26B H 1.057711 0.867697 0.260050 0.034 Uiso 1 1 calc R U . . .
C27 C 0.99159(9) 0.74486(11) 0.29992(10) 0.0250(3) Uani 1 1 d . . . . .
C28 C 0.89202(9) 0.80253(11) 0.28963(10) 0.0232(3) Uani 1 1 d . . . . .
H28A H 0.891965 0.869986 0.238586 0.028 Uiso 1 1 calc R U . . .
H28B H 0.866805 0.811519 0.346551 0.028 Uiso 1 1 calc R U . . .
C29 C 0.83039(9) 0.74524(11) 0.27049(10) 0.0257(3) Uani 1 1 d . . . . .
C30 C 0.83120(11) 0.64151(12) 0.35065(11) 0.0318(3) Uani 1 1 d . . . . .
H30A H 0.806469 0.649436 0.408136 0.038 Uiso 1 1 calc R U . . .
H30B H 0.791331 0.603793 0.340016 0.038 Uiso 1 1 calc R U . . .
C31 C 0.92963(12) 0.58297(12) 0.35989(12) 0.0359(4) Uani 1 1 d . . . . .
H31 H 0.929445 0.514978 0.411618 0.043 Uiso 1 1 calc R U . . .
C32 C 0.98992(11) 0.64085(11) 0.37954(11) 0.0319(3) Uani 1 1 d . . . . .
H32A H 0.964918 0.648539 0.437078 0.038 Uiso 1 1 calc R U . . .
H32B H 1.053422 0.602671 0.387360 0.038 Uiso 1 1 calc R U . . .
C33 C 1.02925(10) 0.73308(13) 0.21044(12) 0.0324(3) Uani 1 1 d . . . . .
H33A H 1.093448 0.696549 0.215453 0.039 Uiso 1 1 calc R U . . .
H33B H 1.029557 0.800245 0.159030 0.039 Uiso 1 1 calc R U . . .
C34 C 0.96922(10) 0.67489(13) 0.19119(12) 0.0334(3) Uani 1 1 d . . . . .
H34 H 0.994569 0.666907 0.133183 0.040 Uiso 1 1 calc R U . . .
C35 C 0.87059(10) 0.73274(12) 0.18167(10) 0.0285(3) Uani 1 1 d . . . . .
H35A H 0.831882 0.695943 0.168357 0.034 Uiso 1 1 calc R U . . .
H35B H 0.870321 0.799733 0.129900 0.034 Uiso 1 1 calc R U . . .
C36 C 0.96821(12) 0.57148(13) 0.27065(14) 0.0405(4) Uani 1 1 d . . . . .
H36A H 1.031618 0.532843 0.276914 0.049 Uiso 1 1 calc R U . . .
H36B H 0.929638 0.533958 0.258107 0.049 Uiso 1 1 calc R U . . .
C37 C 0.73156(10) 0.80470(13) 0.25507(11) 0.0320(3) Uani 1 1 d . . . . .
H37A H 0.734122 0.869143 0.200494 0.038 Uiso 1 1 calc R U . . .
H37B H 0.694704 0.765928 0.242096 0.038 Uiso 1 1 calc R U . . .
C38 C 0.63239(10) 0.75648(13) 0.40080(12) 0.0347(4) Uani 1 1 d . . . . .
C39 C 0.59605(9) 0.77238(11) 0.48522(11) 0.0270(3) Uani 1 1 d . . . . .
C40 C 0.55248(10) 0.70139(11) 0.55790(12) 0.0295(3) Uani 1 1 d . . . . .
H40 H 0.544186 0.642915 0.553112 0.035 Uiso 1 1 calc R U . . .
C41 C 0.52014(9) 0.71455(11) 0.63913(11) 0.0267(3) Uani 1 1 d . . . . .
H41 H 0.490642 0.664745 0.688936 0.032 Uiso 1 1 calc R U . . .
C42 C 0.53103(9) 0.79931(10) 0.64685(10) 0.0225(3) Uani 1 1 d . . . . .
C43 C 0.49667(9) 0.81301(10) 0.73246(10) 0.0234(3) Uani 1 1 d . . . . .
C44 C 0.54966(9) 0.97758(10) 0.66258(9) 0.0226(3) Uani 1 1 d . . . . .
C45 C 0.58555(9) 0.96163(10) 0.57829(9) 0.0212(3) Uani 1 1 d . . . . .
C46 C 0.62686(9) 1.03409(10) 0.50442(10) 0.0229(3) Uani 1 1 d . . . . .
H46 H 0.632891 1.093920 0.508126 0.028 Uiso 1 1 calc R U . . .
C47 C 0.66009(9) 1.02003(11) 0.42369(10) 0.0240(3) Uani 1 1 d . . . . .
H47 H 0.688443 1.070316 0.373244 0.029 Uiso 1 1 calc R U . . .
C48 C 0.65166(9) 0.93383(11) 0.41757(10) 0.0233(3) Uani 1 1 d . . . . .
C49 C 0.68834(9) 0.91897(12) 0.33248(10) 0.0272(3) Uani 1 1 d . . . . .
C50 C 0.60847(9) 0.85930(10) 0.49183(10) 0.0228(3) Uani 1 1 d . . . . .
C51 C 0.57571(9) 0.87306(10) 0.57289(9) 0.0212(3) Uani 1 1 d . . . . .
C52 C 0.48708(10) 0.90907(11) 0.82463(9) 0.0251(3) Uani 1 1 d . . . . .
H52A H 0.432789 0.875740 0.855492 0.030 Uiso 1 1 calc R U . . .
H52B H 0.467961 0.981511 0.810563 0.030 Uiso 1 1 calc R U . . .
N1 N 0.85518(8) 0.90899(9) 0.79421(8) 0.0264(3) Uani 1 1 d . . . . .
N2 N 1.02588(8) 0.82413(9) 0.39672(8) 0.0254(3) Uani 1 1 d . . . . .
N3 N 0.68468(8) 0.82594(11) 0.33393(9) 0.0297(3) Uani 1 1 d . . . . .
N4 N 0.51542(8) 0.89741(9) 0.73769(8) 0.0224(2) Uani 1 1 d . . . . .
O1 O 0.95070(7) 0.76768(10) 0.87853(7) 0.0385(3) Uani 1 1 d . . . . .
O2 O 1.12034(7) 0.68279(8) 0.48236(8) 0.0345(3) Uani 1 1 d . . . . .
O3 O 0.95403(8) 0.98061(8) 0.30875(7) 0.0313(2) Uani 1 1 d . . . . .
O4 O 0.78281(8) 1.06455(8) 0.70502(7) 0.0329(2) Uani 1 1 d . . . . .
O5 O 0.61970(9) 0.68544(11) 0.39014(11) 0.0528(4) Uani 1 1 d . . . . .
O6 O 0.45459(7) 0.75331(8) 0.79625(7) 0.0318(2) Uani 1 1 d . . . . .
O7 O 0.54927(8) 1.05609(7) 0.66736(7) 0.0299(2) Uani 1 1 d . . . . .
O8 O 0.72139(8) 0.98323(9) 0.26529(7) 0.0352(3) Uani 1 1 d . . . . .
C53 C 0.7986(3) 0.6563(4) 0.6345(4) 0.0527(11) Uani 0.650(5) 1 d . . P A 1
C54 C 0.7614(5) 0.6975(8) 0.7089(7) 0.060(2) Uani 0.650(5) 1 d . . P A 1
H54A H 0.711553 0.756173 0.687833 0.073 Uiso 0.650(5) 1 calc R U P A 1
H54B H 0.811030 0.715510 0.728692 0.073 Uiso 0.650(5) 1 calc R U P A 1
C55 C 0.7241(2) 0.6017(2) 0.7868(3) 0.0450(8) Uani 0.650(5) 1 d . . P A 1
H55A H 0.742623 0.590113 0.846580 0.054 Uiso 0.650(5) 1 calc R U P A 1
H55B H 0.655914 0.613716 0.790714 0.054 Uiso 0.650(5) 1 calc R U P A 1
C56 C 0.7621(3) 0.5085(4) 0.7672(4) 0.0563(12) Uani 0.650(5) 1 d . . P A 1
H56A H 0.717869 0.460731 0.791350 0.068 Uiso 0.650(5) 1 calc R U P A 1
H56B H 0.821582 0.473620 0.793666 0.068 Uiso 0.650(5) 1 calc R U P A 1
C57 C 0.7745(3) 0.5551(5) 0.6613(5) 0.0586(14) Uani 0.650(5) 1 d . . P A 1
H57A H 0.824531 0.513166 0.638773 0.070 Uiso 0.650(5) 1 calc R U P A 1
H57B H 0.716812 0.561466 0.635905 0.070 Uiso 0.650(5) 1 calc R U P A 1
O9 O 0.81043(17) 0.7479(4) 0.5364(2) 0.0973(14) Uani 0.650(5) 1 d . . P A 1
C58 C 0.7819(10) 0.6889(11) 0.6994(13) 0.048(3) Uani 0.350(5) 1 d . . P A 2
C59 C 0.7791(7) 0.6063(5) 0.7650(5) 0.061(2) Uani 0.350(5) 1 d . . P A 2
H59A H 0.727671 0.610948 0.811355 0.073 Uiso 0.350(5) 1 calc R U P A 2
H59B H 0.837628 0.580324 0.794370 0.073 Uiso 0.350(5) 1 calc R U P A 2
C60 C 0.7645(7) 0.5422(6) 0.7233(7) 0.056(3) Uani 0.350(5) 1 d . . P A 2
H60A H 0.698510 0.536753 0.731199 0.067 Uiso 0.350(5) 1 calc R U P A 2
H60B H 0.800555 0.473891 0.751893 0.067 Uiso 0.350(5) 1 calc R U P A 2
C61 C 0.7967(6) 0.5919(7) 0.6231(6) 0.047(2) Uani 0.350(5) 1 d . . P A 2
H61A H 0.859996 0.560000 0.610453 0.056 Uiso 0.350(5) 1 calc R U P A 2
H61B H 0.755348 0.586117 0.585084 0.056 Uiso 0.350(5) 1 calc R U P A 2
C62 C 0.7945(4) 0.6986(5) 0.6023(5) 0.0299(16) Uani 0.350(5) 1 d . . P A 2
H62A H 0.742021 0.743161 0.567137 0.036 Uiso 0.350(5) 1 calc R U P A 2
H62B H 0.852861 0.722020 0.569500 0.036 Uiso 0.350(5) 1 calc R U P A 2
O10 O 0.7481(3) 0.7670(3) 0.7137(3) 0.0520(14) Uani 0.350(5) 1 d . . P A 2
C63 C 0.58747(17) 0.39907(18) 0.7001(2) 0.0482(7) Uani 0.765(3) 1 d . . P B 1
C64 C 0.6261(3) 0.2996(2) 0.7711(2) 0.0677(10) Uani 0.765(3) 1 d . . P B 1
H64A H 0.593900 0.288304 0.832653 0.081 Uiso 0.765(3) 1 calc R U P B 1
H64B H 0.692900 0.294067 0.773371 0.081 Uiso 0.765(3) 1 calc R U P B 1
C65 C 0.6074(3) 0.2260(2) 0.7368(3) 0.0757(13) Uani 0.765(3) 1 d . . P B 1
H65A H 0.649487 0.160929 0.761467 0.091 Uiso 0.765(3) 1 calc R U P B 1
H65B H 0.542930 0.213994 0.754653 0.091 Uiso 0.765(3) 1 calc R U P B 1
C66 C 0.6252(4) 0.2777(4) 0.6354(4) 0.082(2) Uani 0.765(3) 1 d . . P B 1
H66A H 0.596532 0.249034 0.604128 0.098 Uiso 0.765(3) 1 calc R U P B 1
H66B H 0.692109 0.272814 0.616232 0.098 Uiso 0.765(3) 1 calc R U P B 1
C67 C 0.5801(2) 0.3860(3) 0.6150(2) 0.0577(8) Uani 0.765(3) 1 d . . P B 1
H67A H 0.613021 0.433347 0.560834 0.069 Uiso 0.765(3) 1 calc R U P B 1
H67B H 0.514853 0.397395 0.603468 0.069 Uiso 0.765(3) 1 calc R U P B 1
O11 O 0.56406(19) 0.47650(14) 0.71018(17) 0.0776(8) Uani 0.765(3) 1 d . . P B 1
C68 C 0.6791(6) 0.2982(7) 0.7432(6) 0.045(2) Uani 0.235(3) 1 d . . P B 2
C69 C 0.6256(8) 0.2190(8) 0.7803(7) 0.045(3) Uani 0.235(3) 1 d . . P B 2
H69A H 0.601981 0.205159 0.844787 0.054 Uiso 0.235(3) 1 calc R U P B 2
H69B H 0.662379 0.156500 0.777374 0.054 Uiso 0.235(3) 1 calc R U P B 2
C70 C 0.5411(7) 0.2629(7) 0.7143(5) 0.044(2) Uani 0.235(3) 1 d . . P B 2
H70A H 0.512513 0.208968 0.715317 0.053 Uiso 0.235(3) 1 calc R U P B 2
H70B H 0.493264 0.312655 0.729159 0.053 Uiso 0.235(3) 1 calc R U P B 2
C71 C 0.5998(10) 0.3120(13) 0.6235(7) 0.050(5) Uani 0.235(3) 1 d . . P B 2
H71A H 0.560404 0.357335 0.573538 0.060 Uiso 0.235(3) 1 calc R U P B 2
H71B H 0.640818 0.260489 0.605391 0.060 Uiso 0.235(3) 1 calc R U P B 2
C72 C 0.6561(7) 0.3715(8) 0.6465(7) 0.063(3) Uani 0.235(3) 1 d . . P B 2
H72A H 0.712476 0.385433 0.603859 0.075 Uiso 0.235(3) 1 calc R U P B 2
H72B H 0.618899 0.435609 0.645323 0.075 Uiso 0.235(3) 1 calc R U P B 2
O12 O 0.7358(4) 0.3013(6) 0.7868(5) 0.067(2) Uani 0.235(3) 1 d . . P B 2
C73 C 0.7105(9) 0.3140(11) 0.3488(6) 0.0223(19) Uani 0.521(6) 1 d . U P C 1
C74 C 0.7148(8) 0.3490(6) 0.2428(8) 0.0266(13) Uani 0.521(6) 1 d . U P C 1
H74A H 0.779148 0.339083 0.215936 0.032 Uiso 0.521(6) 1 calc R U P C 1
H74B H 0.677731 0.312429 0.227330 0.032 Uiso 0.521(6) 1 calc R U P C 1
C75 C 0.6733(3) 0.4619(2) 0.2093(2) 0.0332(10) Uani 0.521(6) 1 d . U P C 1
H75A H 0.700812 0.501001 0.147135 0.040 Uiso 0.521(6) 1 calc R U P C 1
H75B H 0.605638 0.472547 0.208401 0.040 Uiso 0.521(6) 1 calc R U P C 1
C76 C 0.6980(3) 0.4915(3) 0.2792(3) 0.0305(9) Uani 0.521(6) 1 d . U P C 1
H76A H 0.657901 0.554525 0.277457 0.037 Uiso 0.521(6) 1 calc R U P C 1
H76B H 0.762963 0.501822 0.266554 0.037 Uiso 0.521(6) 1 calc R U P C 1
C77 C 0.6833(7) 0.4048(5) 0.3729(5) 0.0260(12) Uani 0.521(6) 1 d . U P C 1
H77A H 0.723557 0.400947 0.416875 0.031 Uiso 0.521(6) 1 calc R U P C 1
H77B H 0.618261 0.411328 0.398709 0.031 Uiso 0.521(6) 1 calc R U P C 1
O13 O 0.7223(7) 0.2240(7) 0.3967(5) 0.043(2) Uani 0.521(6) 1 d . U P C 1
C78 C 0.7100(10) 0.3082(15) 0.3430(10) 0.034(3) Uani 0.479(6) 1 d . U P C 2
C79 C 0.7211(10) 0.3707(8) 0.2448(10) 0.037(2) Uani 0.479(6) 1 d . U P C 2
H79A H 0.670193 0.368422 0.214674 0.044 Uiso 0.479(6) 1 calc R U P C 2
H79B H 0.780008 0.344858 0.217428 0.044 Uiso 0.479(6) 1 calc R U P C 2
C80 C 0.7205(3) 0.4751(3) 0.2301(4) 0.0529(15) Uani 0.479(6) 1 d . U P C 2
H80A H 0.696647 0.523997 0.170971 0.063 Uiso 0.479(6) 1 calc R U P C 2
H80B H 0.782724 0.486052 0.232256 0.063 Uiso 0.479(6) 1 calc R U P C 2
C81 C 0.6544(4) 0.4821(4) 0.3120(5) 0.0598(16) Uani 0.479(6) 1 d . U P C 2
H81A H 0.663863 0.536639 0.326561 0.072 Uiso 0.479(6) 1 calc R U P C 2
H81B H 0.589160 0.492478 0.300679 0.072 Uiso 0.479(6) 1 calc R U P C 2
C82 C 0.6833(8) 0.3787(7) 0.3877(8) 0.048(2) Uani 0.479(6) 1 d . U P C 2
H82A H 0.735925 0.379313 0.416586 0.057 Uiso 0.479(6) 1 calc R U P C 2
H82B H 0.631516 0.358987 0.435439 0.057 Uiso 0.479(6) 1 calc R U P C 2
O14 O 0.7259(8) 0.2213(9) 0.3896(8) 0.067(3) Uani 0.479(6) 1 d . U P C 2
C83 C 0.1407(11) 0.9298(11) 0.9607(8) 0.080(4) Uani 0.530(5) 1 d . . P D 1
C84 C 0.2281(8) 0.8791(10) 0.9734(7) 0.055(3) Uani 0.530(5) 1 d . . P D 1
H84A H 0.245558 0.869867 1.032852 0.067 Uiso 0.530(5) 1 calc R U P D 1
H84B H 0.271725 0.917189 0.923898 0.067 Uiso 0.530(5) 1 calc R U P D 1
C85 C 0.2312(9) 0.7757(9) 0.9722(9) 0.102(4) Uani 0.530(5) 1 d . . P D 1
H85A H 0.293454 0.747737 0.952546 0.122 Uiso 0.530(5) 1 calc R U P D 1
H85B H 0.208528 0.726210 1.032120 0.122 Uiso 0.530(5) 1 calc R U P D 1
C86 C 0.1665(9) 0.8101(9) 0.9025(9) 0.136(5) Uani 0.530(5) 1 d . . P D 1
H86A H 0.136896 0.753961 0.909880 0.163 Uiso 0.530(5) 1 calc R U P D 1
H86B H 0.199246 0.835753 0.840364 0.163 Uiso 0.530(5) 1 calc R U P D 1
C87 C 0.0965(9) 0.8908(9) 0.9151(7) 0.070(4) Uani 0.530(5) 1 d . . P D 1
H87A H 0.077948 0.943851 0.855267 0.084 Uiso 0.530(5) 1 calc R U P D 1
H87B H 0.041207 0.863929 0.953083 0.084 Uiso 0.530(5) 1 calc R U P D 1
O15 O 0.1055(2) 1.0158(2) 0.9663(2) 0.0686(12) Uani 0.530(5) 1 d . . P D 1
C88 C 0.2312(9) 0.8524(13) 0.9910(10) 0.074(5) Uani 0.470(5) 1 d . . P D 2
C89 C 0.2313(6) 0.7883(10) 0.9402(6) 0.054(2) Uani 0.470(5) 1 d . . P D 2
H89A H 0.290299 0.786695 0.901594 0.065 Uiso 0.470(5) 1 calc R U P D 2
H89B H 0.226711 0.718618 0.985188 0.065 Uiso 0.470(5) 1 calc R U P D 2
C90 C 0.1537(4) 0.8272(5) 0.8813(4) 0.0340(11) Uani 0.470(5) 1 d . . P D 2
H90A H 0.129058 0.771181 0.881377 0.041 Uiso 0.470(5) 1 calc R U P D 2
H90B H 0.173856 0.870369 0.817435 0.041 Uiso 0.470(5) 1 calc R U P D 2
C91 C 0.0808(8) 0.8884(10) 0.9247(9) 0.046(3) Uani 0.470(5) 1 d . . P D 2
H91A H 0.043983 0.844262 0.977564 0.055 Uiso 0.470(5) 1 calc R U P D 2
H91B H 0.038905 0.939587 0.879351 0.055 Uiso 0.470(5) 1 calc R U P D 2
C92 C 0.1420(7) 0.9386(8) 0.9559(5) 0.032(2) Uani 0.470(5) 1 d . . P D 2
H92A H 0.108674 0.957006 1.006066 0.038 Uiso 0.470(5) 1 calc R U P D 2
H92B H 0.160180 0.999628 0.904090 0.038 Uiso 0.470(5) 1 calc R U P D 2
O16 O 0.2899(3) 0.8507(4) 1.0301(4) 0.114(2) Uani 0.470(5) 1 d . . P D 2
C93 C -0.0494(8) 0.5019(6) 1.0568(7) 0.0468(17) Uani 0.5 1 d . U P E -1
C94 C 0.0532(3) 0.4912(4) 1.0739(3) 0.0389(9) Uani 0.5 1 d . U P E -1
H94A H 0.059041 0.538672 1.099214 0.047 Uiso 0.5 1 calc R U P E -1
H94B H 0.076300 0.421910 1.117069 0.047 Uiso 0.5 1 calc R U P E -1
C95 C 0.1059(3) 0.5162(3) 0.9799(3) 0.0461(9) Uani 0.5 1 d . U P E -1
H95A H 0.170268 0.480003 0.984228 0.055 Uiso 0.5 1 calc R U P E -1
H95B H 0.106048 0.589336 0.945941 0.055 Uiso 0.5 1 calc R U P E -1
C96 C 0.0484(8) 0.4778(6) 0.9343(7) 0.0471(16) Uani 0.5 1 d . U P E -1
H96A H 0.060658 0.508806 0.866774 0.057 Uiso 0.5 1 calc R U P E -1
H96B H 0.063898 0.403787 0.956163 0.057 Uiso 0.5 1 calc R U P E -1
C97 C -0.0467(4) 0.5075(4) 0.9617(3) 0.0525(12) Uani 0.5 1 d . U P E -1
H97A H -0.085211 0.461642 0.961936 0.063 Uiso 0.5 1 calc R U P E -1
H97B H -0.070178 0.576781 0.918901 0.063 Uiso 0.5 1 calc R U P E -1
O17 O -0.1121(2) 0.5016(2) 1.1097(2) 0.0622(8) Uani 0.5 1 d . U P E -1
C98 C 0.5688(13) 0.4919(16) 0.0170(13) 0.029(4) Uani 0.25 1 d D . P F -1
C99 C 0.5124(7) 0.5106(9) 0.0958(9) 0.031(2) Uani 0.25 1 d D . P F -1
H99A H 0.541939 0.551085 0.114176 0.038 Uiso 0.25 1 calc R U P F -1
H99B H 0.505196 0.446303 0.149272 0.038 Uiso 0.25 1 calc R U P F -1
C100 C 0.4202(9) 0.5672(12) 0.0608(13) 0.037(3) Uani 0.25 1 d D . P F -1
H00A H 0.420179 0.640585 0.030802 0.045 Uiso 0.25 1 calc R U P F -1
H00B H 0.370175 0.552848 0.111340 0.045 Uiso 0.25 1 calc R U P F -1
C101 C 0.4087(13) 0.527(2) -0.0089(17) 0.040(7) Uani 0.25 1 d D . P F -1
H01A H 0.386050 0.462239 0.022261 0.048 Uiso 0.25 1 calc R U P F -1
H01B H 0.365525 0.576058 -0.054178 0.048 Uiso 0.25 1 calc R U P F -1
C102 C 0.5070(16) 0.515(2) -0.0549(14) 0.046(5) Uani 0.25 1 d D . P F -1
H02A H 0.517705 0.459271 -0.074567 0.055 Uiso 0.25 1 calc R U P F -1
H02B H 0.517760 0.577550 -0.109035 0.055 Uiso 0.25 1 calc R U P F -1
O18 O 0.6519(5) 0.4662(5) 0.0129(5) 0.0413(15) Uani 0.25 1 d D . P F -1
C103 C 0.4799(9) 0.5273(10) 0.1086(9) 0.041(3) Uani 0.25 1 d D U P G -2
C104 C 0.3920(10) 0.5852(12) 0.0663(12) 0.039(3) Uani 0.25 1 d D U P G -2
H04A H 0.394505 0.658037 0.035257 0.047 Uiso 0.25 1 calc R U P G -2
H04B H 0.338797 0.574207 0.113449 0.047 Uiso 0.25 1 calc R U P G -2
C105 C 0.3843(14) 0.5452(18) -0.0016(15) 0.042(4) Uani 0.25 1 d D U P G -2
H05A H 0.348548 0.596741 -0.052347 0.050 Uiso 0.25 1 calc R U P G -2
H05B H 0.353997 0.484963 0.028256 0.050 Uiso 0.25 1 calc R U P G -2
C106 C 0.485(2) 0.518(3) -0.0373(15) 0.044(5) Uani 0.25 1 d D U P G -2
H06A H 0.491663 0.464227 -0.058595 0.053 Uiso 0.25 1 calc R U P G -2
H06B H 0.507269 0.577589 -0.088066 0.053 Uiso 0.25 1 calc R U P G -2
C107 C 0.5377(15) 0.4820(19) 0.0473(16) 0.045(4) Uani 0.25 1 d D U P G -2
H07A H 0.547534 0.407711 0.078977 0.054 Uiso 0.25 1 calc R U P G -2
H07B H 0.598560 0.504171 0.029284 0.054 Uiso 0.25 1 calc R U P G -2
O19 O 0.4989(5) 0.5184(5) 0.1811(4) 0.071(2) Uani 0.25 1 d D . P G -2

loop_
_atom_site_aniso_label
_atom_site_aniso_U_11
_atom_site_aniso_U_22
_atom_site_aniso_U_33
_atom_site_aniso_U_23
_atom_site_aniso_U_13
_atom_site_aniso_U_12
C1 0.0260(6) 0.0209(7) 0.0198(6) -0.0094(5) -0.0029(5) -0.0042(5)
C2 0.0270(7) 0.0175(6) 0.0183(6) -0.0077(5) -0.0031(5) -0.0023(5)
C3 0.0226(6) 0.0219(7) 0.0187(6) -0.0077(5) -0.0023(5) 0.0005(5)
C4 0.0249(7) 0.0216(7) 0.0246(7) -0.0070(5) -0.0027(5) -0.0050(5)
C5 0.0300(7) 0.0176(6) 0.0262(7) -0.0041(5) -0.0074(6) -0.0029(5)
C6 0.0242(6) 0.0219(7) 0.0252(7) -0.0107(6) -0.0063(5) 0.0000(5)
C7 0.0341(7) 0.0237(7) 0.0210(7) -0.0111(6) -0.0060(6) -0.0003(6)
C8 0.0308(7) 0.0350(8) 0.0177(6) -0.0117(6) -0.0013(5) -0.0003(6)
C9 0.0268(7) 0.0352(8) 0.0215(7) -0.0129(6) -0.0020(5) 0.0031(6)
C10 0.0329(8) 0.0330(8) 0.0208(7) -0.0023(6) -0.0043(6) -0.0087(6)
C11 0.0339(8) 0.0311(8) 0.0243(7) -0.0129(6) -0.0028(6) -0.0116(6)
C12 0.0210(6) 0.0387(8) 0.0271(7) -0.0097(6) -0.0039(6) -0.0088(6)
C13 0.0202(6) 0.0319(8) 0.0248(7) -0.0071(6) -0.0039(5) -0.0078(5)
C14 0.0228(7) 0.0340(8) 0.0281(7) -0.0052(6) -0.0073(6) -0.0055(6)
C15 0.0218(6) 0.0278(7) 0.0340(8) -0.0086(6) -0.0077(6) -0.0036(5)
C16 0.0204(6) 0.0265(7) 0.0309(7) -0.0109(6) -0.0046(5) -0.0082(5)
C17 0.0220(6) 0.0284(7) 0.0349(8) -0.0134(6) -0.0065(6) -0.0076(6)
C18 0.0242(6) 0.0258(7) 0.0290(7) -0.0108(6) -0.0039(5) -0.0102(5)
C19 0.0206(6) 0.0260(7) 0.0246(7) -0.0094(6) -0.0034(5) -0.0094(5)
C20 0.0236(6) 0.0243(7) 0.0241(7) -0.0064(5) -0.0049(5) -0.0089(5)
C21 0.0214(6) 0.0232(7) 0.0272(7) -0.0080(6) -0.0034(5) -0.0072(5)
C22 0.0197(6) 0.0268(7) 0.0256(7) -0.0090(6) -0.0017(5) -0.0097(5)
C23 0.0247(7) 0.0288(8) 0.0262(7) -0.0094(6) -0.0011(5) -0.0124(6)
C24 0.0181(6) 0.0284(7) 0.0252(7) -0.0082(6) -0.0033(5) -0.0088(5)
C25 0.0182(6) 0.0253(7) 0.0263(7) -0.0080(6) -0.0041(5) -0.0086(5)
C26 0.0233(7) 0.0344(8) 0.0323(8) -0.0177(6) -0.0007(6) -0.0085(6)
C27 0.0214(6) 0.0282(7) 0.0306(7) -0.0164(6) -0.0030(5) -0.0045(5)
C28 0.0225(6) 0.0277(7) 0.0226(7) -0.0137(6) -0.0016(5) -0.0039(5)
C29 0.0219(6) 0.0356(8) 0.0256(7) -0.0180(6) -0.0027(5) -0.0045(6)
C30 0.0327(8) 0.0388(9) 0.0311(8) -0.0158(7) -0.0036(6) -0.0162(6)
C31 0.0412(9) 0.0270(8) 0.0429(9) -0.0119(7) -0.0151(7) -0.0086(7)
C32 0.0308(7) 0.0280(8) 0.0400(9) -0.0137(7) -0.0134(6) -0.0038(6)
C33 0.0222(7) 0.0436(9) 0.0409(9) -0.0278(7) 0.0014(6) -0.0055(6)
C34 0.0261(7) 0.0455(9) 0.0421(9) -0.0328(8) -0.0005(6) -0.0031(6)
C35 0.0262(7) 0.0380(8) 0.0291(7) -0.0215(6) -0.0024(6) -0.0046(6)
C36 0.0348(8) 0.0359(9) 0.0637(12) -0.0312(9) -0.0174(8) 0.0016(7)
C37 0.0232(7) 0.0510(10) 0.0330(8) -0.0294(7) -0.0043(6) -0.0013(6)
C38 0.0227(7) 0.0490(10) 0.0498(10) -0.0362(8) 0.0046(7) -0.0123(7)
C39 0.0193(6) 0.0317(8) 0.0392(8) -0.0234(7) -0.0001(6) -0.0054(5)
C40 0.0224(7) 0.0276(8) 0.0476(9) -0.0234(7) -0.0002(6) -0.0069(6)
C41 0.0213(6) 0.0228(7) 0.0356(8) -0.0112(6) -0.0009(6) -0.0059(5)
C42 0.0191(6) 0.0205(7) 0.0272(7) -0.0091(5) -0.0039(5) -0.0020(5)
C43 0.0211(6) 0.0216(7) 0.0245(7) -0.0064(5) -0.0049(5) -0.0018(5)
C44 0.0248(6) 0.0195(7) 0.0227(7) -0.0077(5) -0.0083(5) 0.0003(5)
C45 0.0217(6) 0.0194(6) 0.0230(7) -0.0088(5) -0.0062(5) -0.0012(5)
C46 0.0245(6) 0.0192(6) 0.0259(7) -0.0086(5) -0.0067(5) -0.0032(5)
C47 0.0217(6) 0.0247(7) 0.0228(7) -0.0063(5) -0.0039(5) -0.0045(5)
C48 0.0180(6) 0.0296(7) 0.0246(7) -0.0130(6) -0.0036(5) -0.0032(5)
C49 0.0196(6) 0.0360(8) 0.0285(7) -0.0167(6) -0.0046(5) -0.0005(6)
C50 0.0180(6) 0.0253(7) 0.0290(7) -0.0148(6) -0.0026(5) -0.0036(5)
C51 0.0188(6) 0.0200(6) 0.0256(7) -0.0100(5) -0.0037(5) -0.0024(5)
C52 0.0244(7) 0.0281(7) 0.0213(7) -0.0117(6) -0.0031(5) 0.0023(5)
N1 0.0252(6) 0.0320(7) 0.0233(6) -0.0104(5) -0.0020(5) -0.0096(5)
N2 0.0228(6) 0.0293(6) 0.0284(6) -0.0141(5) -0.0036(5) -0.0070(5)
N3 0.0210(6) 0.0455(8) 0.0335(7) -0.0271(6) -0.0006(5) -0.0052(5)
N4 0.0234(5) 0.0219(6) 0.0210(6) -0.0087(5) -0.0036(4) -0.0011(4)
O1 0.0274(5) 0.0549(7) 0.0243(5) -0.0083(5) -0.0085(4) -0.0019(5)
O2 0.0288(5) 0.0359(6) 0.0443(7) -0.0219(5) -0.0115(5) 0.0022(5)
O3 0.0410(6) 0.0288(5) 0.0247(5) -0.0095(4) -0.0052(4) -0.0087(4)
O4 0.0403(6) 0.0274(6) 0.0303(6) -0.0114(4) 0.0020(5) -0.0091(5)
O5 0.0408(7) 0.0737(9) 0.0800(10) -0.0649(8) 0.0226(7) -0.0313(6)
O6 0.0324(5) 0.0330(6) 0.0273(5) -0.0075(4) 0.0004(4) -0.0128(4)
O7 0.0452(6) 0.0206(5) 0.0259(5) -0.0113(4) -0.0094(4) -0.0010(4)
O8 0.0340(6) 0.0404(6) 0.0256(5) -0.0122(5) 0.0007(4) -0.0011(5)
C53 0.0397(18) 0.067(4) 0.057(3) -0.031(3) 0.001(2) -0.011(2)
C54 0.031(3) 0.098(5) 0.076(4) -0.069(3) -0.022(3) 0.026(2)
C55 0.0295(15) 0.0460(18) 0.063(2) -0.0326(16) -0.0045(15) 0.0079(13)
C56 0.047(2) 0.047(3) 0.078(3) -0.033(2) -0.017(2) 0.0108(19)
C57 0.039(2) 0.073(4) 0.087(5) -0.064(3) -0.024(3) 0.023(2)
O9 0.0398(14) 0.200(4) 0.080(2) -0.079(3) 0.0004(13) -0.0336(19)
C58 0.034(6) 0.059(6) 0.076(6) -0.052(5) 0.009(4) -0.015(5)
C59 0.081(6) 0.049(4) 0.041(3) -0.017(3) -0.014(4) 0.009(4)
C60 0.065(5) 0.030(4) 0.066(6) -0.021(4) 0.033(5) -0.024(4)
C61 0.042(4) 0.048(5) 0.047(5) -0.017(4) -0.008(3) -0.002(3)
C62 0.018(2) 0.027(3) 0.033(4) 0.003(2) -0.006(2) -0.009(2)
O10 0.049(2) 0.048(3) 0.074(3) -0.039(2) -0.009(2) -0.0048(19)
C63 0.0435(13) 0.0305(12) 0.0720(18) -0.0243(12) 0.0035(12) -0.0094(10)
C64 0.072(2) 0.0384(16) 0.065(2) -0.0102(14) 0.0218(17) -0.0021(14)
C65 0.076(3) 0.0276(16) 0.104(4) -0.023(2) 0.028(3) -0.0106(17)
C66 0.077(3) 0.053(3) 0.127(5) -0.058(3) 0.032(3) -0.022(2)
C67 0.0493(16) 0.0574(19) 0.084(2) -0.0448(17) -0.0057(14) -0.0105(14)
O11 0.120(2) 0.0325(10) 0.0867(17) -0.0324(11) -0.0199(15) -0.0008(11)
C68 0.034(4) 0.062(6) 0.047(5) -0.031(4) -0.002(4) -0.004(4)
C69 0.071(6) 0.032(5) 0.036(5) -0.008(4) -0.034(5) -0.006(4)
C70 0.050(5) 0.053(5) 0.038(4) -0.025(4) 0.001(4) -0.019(4)
C71 0.057(8) 0.088(14) 0.016(4) -0.014(5) -0.005(4) -0.046(9)
C72 0.047(5) 0.058(6) 0.073(7) -0.015(5) 0.009(4) -0.026(4)
O12 0.047(4) 0.077(5) 0.095(5) -0.048(4) -0.018(3) -0.009(3)
C73 0.025(3) 0.019(4) 0.016(2) 0.005(2) -0.0060(18) -0.012(2)
C74 0.036(3) 0.014(3) 0.028(2) -0.009(2) -0.0062(17) 0.000(2)
C75 0.040(2) 0.0242(16) 0.0297(16) -0.0027(12) -0.0094(13) -0.0067(12)
C76 0.043(2) 0.0205(15) 0.0245(18) -0.0032(14) -0.0082(16) -0.0076(15)
C77 0.034(2) 0.019(3) 0.0268(18) -0.0099(18) -0.0054(15) -0.0047(19)
O13 0.062(5) 0.014(3) 0.038(2) 0.014(2) -0.022(2) -0.017(3)
C78 0.023(3) 0.029(4) 0.058(5) -0.025(3) -0.010(3) -0.001(3)
C79 0.041(3) 0.036(5) 0.035(2) -0.017(3) -0.0037(19) -0.005(3)
C80 0.050(2) 0.030(2) 0.064(3) 0.009(2) -0.034(2) -0.0162(18)
C81 0.041(3) 0.040(3) 0.118(5) -0.050(3) -0.026(3) 0.006(2)
C82 0.030(2) 0.049(5) 0.080(5) -0.039(4) -0.015(3) -0.002(3)
O14 0.038(4) 0.040(5) 0.099(7) -0.001(5) -0.023(4) -0.004(3)
C83 0.094(9) 0.061(7) 0.074(6) -0.019(5) 0.016(5) -0.030(6)
C84 0.060(4) 0.070(7) 0.048(3) -0.032(5) 0.000(3) -0.022(4)
C85 0.092(6) 0.063(6) 0.146(12) -0.047(7) -0.011(7) 0.005(4)
C86 0.188(12) 0.104(8) 0.172(11) -0.099(8) -0.040(9) -0.027(8)
C87 0.102(9) 0.057(5) 0.047(4) -0.001(3) -0.038(5) -0.025(5)
O15 0.090(2) 0.052(2) 0.069(2) -0.0288(16) -0.0195(17) -0.0045(16)
C88 0.040(4) 0.071(8) 0.099(8) -0.011(5) -0.027(4) -0.019(4)
C89 0.033(3) 0.070(4) 0.057(4) -0.018(3) -0.013(2) -0.014(2)
C90 0.0299(19) 0.044(3) 0.0290(18) -0.0136(18) 0.0037(16) -0.0172(17)
C91 0.033(2) 0.064(6) 0.060(5) -0.043(4) 0.005(3) -0.012(3)
C92 0.057(5) 0.030(3) 0.017(3) -0.011(2) -0.011(3) -0.016(3)
O16 0.085(3) 0.130(4) 0.152(5) -0.062(4) -0.062(3) -0.018(3)
C93 0.060(2) 0.037(3) 0.040(3) -0.008(2) -0.011(2) -0.011(2)
C94 0.050(2) 0.0374(18) 0.032(2) -0.0173(17) -0.0014(18) -0.0070(15)
C95 0.057(2) 0.0342(17) 0.0369(18) -0.0138(14) 0.0065(16) 0.0009(15)
C96 0.070(3) 0.040(3) 0.030(2) -0.014(2) -0.0140(19) 0.002(3)
C97 0.067(2) 0.044(2) 0.042(2) -0.011(2) -0.021(2) -0.0027(18)
O17 0.0498(16) 0.068(2) 0.0529(17) -0.0144(15) -0.0006(14) -0.0045(14)
C98 0.043(10) 0.021(7) 0.021(7) -0.007(6) -0.002(6) -0.009(7)
C99 0.039(5) 0.026(5) 0.032(5) -0.013(3) -0.004(5) -0.008(4)
C100 0.041(7) 0.030(7) 0.040(5) -0.011(4) -0.002(5) -0.011(5)
C101 0.043(13) 0.043(18) 0.044(9) -0.026(8) -0.010(10) -0.006(10)
C102 0.063(12) 0.037(6) 0.039(6) -0.015(5) -0.006(7) -0.014(7)
O18 0.037(4) 0.037(3) 0.051(4) -0.021(3) -0.003(3) -0.002(3)
C103 0.063(7) 0.024(4) 0.035(5) -0.002(4) -0.019(5) -0.013(5)
C104 0.054(7) 0.028(5) 0.036(5) -0.005(4) -0.019(5) -0.015(5)
C105 0.059(9) 0.028(6) 0.041(6) -0.010(4) -0.019(6) -0.010(6)
C106 0.061(9) 0.023(5) 0.047(7) -0.006(6) -0.021(7) -0.009(7)
C107 0.065(9) 0.025(5) 0.042(8) -0.004(5) -0.020(7) -0.009(7)
O19 0.100(5) 0.067(4) 0.054(4) -0.013(3) -0.044(4) -0.022(4)

loop_
_atom_type_symbol
_atom_type_description
_atom_type_scat_dispersion_real
_atom_type_scat_dispersion_imag
_atom_type_scat_source
C C 0.0181 0.0091 'International Tables Vol C Tables 4.2.6.8 and 6.1.1.4'
H H 0.0000 0.0000 'International Tables Vol C Tables 4.2.6.8 and 6.1.1.4'
N N 0.0311 0.0180 'International Tables Vol C Tables 4.2.6.8 and 6.1.1.4'
O O 0.0492 0.0322 'International Tables Vol C Tables 4.2.6.8 and 6.1.1.4'

loop_
_geom_angle_atom_site_label_1
_geom_angle_atom_site_label_2
_geom_angle_atom_site_label_3
_geom_angle
_geom_angle_site_symmetry_1
_geom_angle_site_symmetry_3
_geom_angle_publ_flag
C6 C1 C7 108.79(11) . . ?
C6 C1 C11 111.17(12) . . ?
C7 C1 C11 107.44(11) . . ?
C6 C1 C2 108.64(11) . . ?
C7 C1 C2 108.48(11) . . ?
C11 C1 C2 112.23(11) . . ?
C3 C2 C1 110.77(11) . . ?
C3 C2 H2A 109.5 . . ?
C1 C2 H2A 109.5 . . ?
C3 C2 H2B 109.5 . . ?
C1 C2 H2B 109.5 . . ?
H2A C2 H2B 108.1 . . ?
C9 C3 C4 108.37(11) . . ?
C9 C3 C52 106.80(11) . . ?
C4 C3 C52 111.87(12) . . ?
C9 C3 C2 109.10(12) . . ?
C4 C3 C2 108.67(11) . . ?
C52 C3 C2 111.92(11) . . ?
C3 C4 C5 110.01(11) . . ?
C3 C4 H4A 109.7 . . ?
C5 C4 H4A 109.7 . . ?
C3 C4 H4B 109.7 . . ?
C5 C4 H4B 109.7 . . ?
H4A C4 H4B 108.2 . . ?
C6 C5 C10 109.77(12) . . ?
C6 C5 C4 109.42(11) . . ?
C10 C5 C4 110.06(12) . . ?
C6 C5 H5 109.2 . . ?
C10 C5 H5 109.2 . . ?
C4 C5 H5 109.2 . . ?
C5 C6 C1 110.15(11) . . ?
C5 C6 H6A 109.6 . . ?
C1 C6 H6A 109.6 . . ?
C5 C6 H6B 109.6 . . ?
C1 C6 H6B 109.6 . . ?
H6A C6 H6B 108.1 . . ?
C8 C7 C1 110.55(12) . . ?
C8 C7 H7A 109.5 . . ?
C1 C7 H7A 109.5 . . ?
C8 C7 H7B 109.5 . . ?
C1 C7 H7B 109.5 . . ?
H7A C7 H7B 108.1 . . ?
C10 C8 C7 109.53(12) . . ?
C10 C8 C9 109.34(13) . . ?
C7 C8 C9 109.21(12) . . ?
C10 C8 H8 109.6 . . ?
C7 C8 H8 109.6 . . ?
C9 C8 H8 109.6 . . ?
C3 C9 C8 110.59(12) . . ?
C3 C9 H9A 109.5 . . ?
C8 C9 H9A 109.5 . . ?
C3 C9 H9B 109.5 . . ?
C8 C9 H9B 109.5 . . ?
H9A C9 H9B 108.1 . . ?
C8 C10 C5 108.94(11) . . ?
C8 C10 H10A 109.9 . . ?
C5 C10 H10A 109.9 . . ?
C8 C10 H10B 109.9 . . ?
C5 C10 H10B 109.9 . . ?
H10A C10 H10B 108.3 . . ?
N1 C11 C1 113.44(11) . . ?
N1 C11 H11A 108.9 . . ?
C1 C11 H11A 108.9 . . ?
N1 C11 H11B 108.9 . . ?
C1 C11 H11B 108.9 . . ?
H11A C11 H11B 107.7 . . ?
O1 C12 N1 121.25(15) . . ?
O1 C12 C13 121.74(15) . . ?
N1 C12 C13 116.96(12) . . ?
C14 C13 C24 119.69(14) . . ?
C14 C13 C12 120.08(13) . . ?
C24 C13 C12 120.19(14) . . ?
C13 C14 C15 120.50(13) . . ?
C13 C14 H14 119.8 . . ?
C15 C14 H14 119.8 . . ?
C16 C15 C14 120.70(14) . . ?
C16 C15 H15 119.6 . . ?
C14 C15 H15 119.6 . . ?
C15 C16 C25 119.69(14) . . ?
C15 C16 C17 120.16(14) . . ?
C25 C16 C17 120.15(13) . . ?
O2 C17 N2 121.22(15) . . ?
O2 C17 C16 121.77(14) . . ?
N2 C17 C16 117.01(13) . . ?
O3 C18 N2 120.55(14) . . ?
O3 C18 C19 122.27(14) . . ?
N2 C18 C19 117.18(12) . . ?
C20 C19 C25 120.11(14) . . ?
C20 C19 C18 119.99(13) . . ?
C25 C19 C18 119.88(13) . . ?
C19 C20 C21 120.42(13) . . ?
C19 C20 H20 119.8 . . ?
C21 C20 H20 119.8 . . ?
C22 C21 C20 120.35(14) . . ?
C22 C21 H21 119.8 . . ?
C20 C21 H21 119.8 . . ?
C21 C22 C24 120.05(14) . . ?
C21 C22 C23 120.07(13) . . ?
C24 C22 C23 119.88(13) . . ?
O4 C23 N1 120.99(14) . . ?
O4 C23 C22 121.92(13) . . ?
N1 C23 C22 117.08(13) . . ?
C25 C24 C22 119.51(13) . . ?
C25 C24 C13 119.84(13) . . ?
C22 C24 C13 120.63(14) . . ?
C16 C25 C24 119.59(13) . . ?
C16 C25 C19 120.82(14) . . ?
C24 C25 C19 119.55(13) . . ?
N2 C26 C27 113.47(12) . . ?
N2 C26 H26A 108.9 . . ?
C27 C26 H26A 108.9 . . ?
N2 C26 H26B 108.9 . . ?
C27 C26 H26B 108.9 . . ?
H26A C26 H26B 107.7 . . ?
C32 C27 C33 109.74(13) . . ?
C32 C27 C28 108.49(12) . . ?
C33 C27 C28 108.33(11) . . ?
C32 C27 C26 111.52(12) . . ?
C33 C27 C26 106.97(12) . . ?
C28 C27 C26 111.73(12) . . ?
C27 C28 C29 110.87(12) . . ?
C27 C28 H28A 109.5 . . ?
C29 C28 H28A 109.5 . . ?
C27 C28 H28B 109.5 . . ?
C29 C28 H28B 109.5 . . ?
H28A C28 H28B 108.1 . . ?
C30 C29 C35 109.56(13) . . ?
C30 C29 C28 108.42(11) . . ?
C35 C29 C28 108.49(11) . . ?
C30 C29 C37 111.77(13) . . ?
C35 C29 C37 107.05(11) . . ?
C28 C29 C37 111.49(12) . . ?
C31 C30 C29 109.99(13) . . ?
C31 C30 H30A 109.7 . . ?
C29 C30 H30A 109.7 . . ?
C31 C30 H30B 109.7 . . ?
C29 C30 H30B 109.7 . . ?
H30A C30 H30B 108.2 . . ?
C30 C31 C36 109.68(13) . . ?
C30 C31 C32 109.00(13) . . ?
C36 C31 C32 109.61(14) . . ?
C30 C31 H31 109.5 . . ?
C36 C31 H31 109.5 . . ?
C32 C31 H31 109.5 . . ?
C27 C32 C31 109.90(12) . . ?
C27 C32 H32A 109.7 . . ?
C31 C32 H32A 109.7 . . ?
C27 C32 H32B 109.7 . . ?
C31 C32 H32B 109.7 . . ?
H32A C32 H32B 108.2 . . ?
C27 C33 C34 110.11(12) . . ?
C27 C33 H33A 109.6 . . ?
C34 C33 H33A 109.6 . . ?
C27 C33 H33B 109.6 . . ?
C34 C33 H33B 109.6 . . ?
H33A C33 H33B 108.2 . . ?
C36 C34 C35 108.89(13) . . ?
C36 C34 C33 109.73(14) . . ?
C35 C34 C33 109.37(13) . . ?
C36 C34 H34 109.6 . . ?
C35 C34 H34 109.6 . . ?
C33 C34 H34 109.6 . . ?
C34 C35 C29 110.29(12) . . ?
C34 C35 H35A 109.6 . . ?
C29 C35 H35A 109.6 . . ?
C34 C35 H35B 109.6 . . ?
C29 C35 H35B 109.6 . . ?
H35A C35 H35B 108.1 . . ?
C34 C36 C31 109.98(13) . . ?
C34 C36 H36A 109.7 . . ?
C31 C36 H36A 109.7 . . ?
C34 C36 H36B 109.7 . . ?
C31 C36 H36B 109.7 . . ?
H36A C36 H36B 108.2 . . ?
N3 C37 C29 113.48(12) . . ?
N3 C37 H37A 108.9 . . ?
C29 C37 H37A 108.9 . . ?
N3 C37 H37B 108.9 . . ?
C29 C37 H37B 108.9 . . ?
H37A C37 H37B 107.7 . . ?
O5 C38 N3 120.61(16) . . ?
O5 C38 C39 122.12(16) . . ?
N3 C38 C39 117.24(13) . . ?
C40 C39 C50 119.94(14) . . ?
C40 C39 C38 120.34(13) . . ?
C50 C39 C38 119.70(14) . . ?
C39 C40 C41 120.69(13) . . ?
C39 C40 H40 119.7 . . ?
C41 C40 H40 119.7 . . ?
C42 C41 C40 120.33(13) . . ?
C42 C41 H41 119.8 . . ?
C40 C41 H41 119.8 . . ?
C41 C42 C51 119.78(14) . . ?
C41 C42 C43 120.16(13) . . ?
C51 C42 C43 120.05(12) . . ?
O6 C43 N4 120.93(14) . . ?
O6 C43 C42 122.05(13) . . ?
N4 C43 C42 117.01(12) . . ?
O7 C44 N4 120.83(13) . . ?
O7 C44 C45 122.04(13) . . ?
N4 C44 C45 117.12(12) . . ?
C46 C45 C51 119.97(13) . . ?
C46 C45 C44 120.21(12) . . ?
C51 C45 C44 119.80(12) . . ?
C45 C46 C47 120.54(13) . . ?
C45 C46 H46 119.7 . . ?
C47 C46 H46 119.7 . . ?
C48 C47 C46 120.21(13) . . ?
C48 C47 H47 119.9 . . ?
C46 C47 H47 119.9 . . ?
C47 C48 C50 120.23(13) . . ?
C47 C48 C49 119.79(13) . . ?
C50 C48 C49 119.98(13) . . ?
O8 C49 N3 121.11(14) . . ?
O8 C49 C48 122.17(14) . . ?
N3 C49 C48 116.71(13) . . ?
C39 C50 C51 119.55(13) . . ?
C39 C50 C48 120.87(14) . . ?
C51 C50 C48 119.56(13) . . ?
C50 C51 C45 119.47(12) . . ?
C50 C51 C42 119.70(13) . . ?
C45 C51 C42 120.80(13) . . ?
N4 C52 C3 114.00(11) . . ?
N4 C52 H52A 108.8 . . ?
C3 C52 H52A 108.8 . . ?
N4 C52 H52B 108.8 . . ?
C3 C52 H52B 108.8 . . ?
H52A C52 H52B 107.6 . . ?
C12 N1 C23 123.87(13) . . ?
C12 N1 C11 118.34(12) . . ?
C23 N1 C11 117.54(13) . . ?
C17 N2 C18 123.90(13) . . ?
C17 N2 C26 118.19(12) . . ?
C18 N2 C26 117.57(12) . . ?
C49 N3 C38 124.00(13) . . ?
C49 N3 C37 117.49(13) . . ?
C38 N3 C37 118.22(13) . . ?
C43 N4 C44 124.07(12) . . ?
C43 N4 C52 117.90(11) . . ?
C44 N4 C52 117.60(12) . . ?
C57 C53 C54 112.1(5) . . ?
C57 C53 O9 131.5(4) . . ?
C54 C53 O9 109.7(5) . . ?
C53 C54 C55 99.3(6) . . ?
C53 C54 H54A 111.9 . . ?
C55 C54 H54A 111.9 . . ?
C53 C54 H54B 111.9 . . ?
C55 C54 H54B 111.9 . . ?
H54A C54 H54B 109.6 . . ?
C56 C55 C54 110.9(5) . . ?
C56 C55 H55A 109.5 . . ?
C54 C55 H55A 109.5 . . ?
C56 C55 H55B 109.5 . . ?
C54 C55 H55B 109.5 . . ?
H55A C55 H55B 108.1 . . ?
C55 C56 C57 101.6(3) . . ?
C55 C56 H56A 111.4 . . ?
C57 C56 H56A 111.4 . . ?
C55 C56 H56B 111.4 . . ?
C57 C56 H56B 111.4 . . ?
H56A C56 H56B 109.3 . . ?
C53 C57 C56 105.1(4) . . ?
C53 C57 H57A 110.7 . . ?
C56 C57 H57A 110.7 . . ?
C53 C57 H57B 110.7 . . ?
C56 C57 H57B 110.7 . . ?
H57A C57 H57B 108.8 . . ?
C59 C58 O10 117.7(15) . . ?
C59 C58 C62 121.1(11) . . ?
O10 C58 C62 118.2(13) . . ?
C58 C59 C60 103.6(10) . . ?
C58 C59 H59A 111.0 . . ?
C60 C59 H59A 111.0 . . ?
C58 C59 H59B 111.0 . . ?
C60 C59 H59B 111.0 . . ?
H59A C59 H59B 109.0 . . ?
C59 C60 C61 106.1(6) . . ?
C59 C60 H60A 110.5 . . ?
C61 C60 H60A 110.5 . . ?
C59 C60 H60B 110.5 . . ?
C61 C60 H60B 110.5 . . ?
H60A C60 H60B 108.7 . . ?
C62 C61 C60 106.4(7) . . ?
C62 C61 H61A 110.4 . . ?
C60 C61 H61A 110.4 . . ?
C62 C61 H61B 110.4 . . ?
C60 C61 H61B 110.4 . . ?
H61A C61 H61B 108.6 . . ?
C61 C62 C58 97.7(7) . . ?
C61 C62 H62A 112.2 . . ?
C58 C62 H62A 112.2 . . ?
C61 C62 H62B 112.2 . . ?
C58 C62 H62B 112.2 . . ?
H62A C62 H62B 109.8 . . ?
O11 C63 C64 125.5(3) . . ?
O11 C63 C67 125.7(3) . . ?
C64 C63 C67 108.7(3) . . ?
C63 C64 C65 102.1(3) . . ?
C63 C64 H64A 111.3 . . ?
C65 C64 H64A 111.3 . . ?
C63 C64 H64B 111.3 . . ?
C65 C64 H64B 111.3 . . ?
H64A C64 H64B 109.2 . . ?
C66 C65 C64 103.7(3) . . ?
C66 C65 H65A 111.0 . . ?
C64 C65 H65A 111.0 . . ?
C66 C65 H65B 111.0 . . ?
C64 C65 H65B 111.0 . . ?
H65A C65 H65B 109.0 . . ?
C65 C66 C67 103.0(4) . . ?
C65 C66 H66A 111.2 . . ?
C67 C66 H66A 111.2 . . ?
C65 C66 H66B 111.2 . . ?
C67 C66 H66B 111.2 . . ?
H66A C66 H66B 109.1 . . ?
C63 C67 C66 104.5(4) . . ?
C63 C67 H67A 110.9 . . ?
C66 C67 H67A 110.9 . . ?
C63 C67 H67B 110.9 . . ?
C66 C67 H67B 110.9 . . ?
H67A C67 H67B 108.9 . . ?
O12 C68 C69 121.3(9) . . ?
O12 C68 C72 127.3(9) . . ?
C69 C68 C72 111.4(7) . . ?
C68 C69 C70 103.5(7) . . ?
C68 C69 H69A 111.1 . . ?
C70 C69 H69A 111.1 . . ?
C68 C69 H69B 111.1 . . ?
C70 C69 H69B 111.1 . . ?
H69A C69 H69B 109.0 . . ?
C71 C70 C69 96.3(8) . . ?
C71 C70 H70A 112.5 . . ?
C69 C70 H70A 112.5 . . ?
C71 C70 H70B 112.5 . . ?
C69 C70 H70B 112.5 . . ?
H70A C70 H70B 110.0 . . ?
C70 C71 C72 103.1(8) . . ?
C70 C71 H71A 111.1 . . ?
C72 C71 H71A 111.1 . . ?
C70 C71 H71B 111.1 . . ?
C72 C71 H71B 111.1 . . ?
H71A C71 H71B 109.1 . . ?
C68 C72 C71 101.1(8) . . ?
C68 C72 H72A 111.6 . . ?
C71 C72 H72A 111.6 . . ?
C68 C72 H72B 111.6 . . ?
C71 C72 H72B 111.6 . . ?
H72A C72 H72B 109.4 . . ?
O13 C73 C77 131.7(10) . . ?
O13 C73 C74 117.9(13) . . ?
C77 C73 C74 110.2(9) . . ?
C75 C74 C73 102.5(9) . . ?
C75 C74 H74A 111.3 . . ?
C73 C74 H74A 111.3 . . ?
C75 C74 H74B 111.3 . . ?
C73 C74 H74B 111.3 . . ?
H74A C74 H74B 109.2 . . ?
C76 C75 C74 103.7(4) . . ?
C76 C75 H75A 111.0 . . ?
C74 C75 H75A 111.0 . . ?
C76 C75 H75B 111.0 . . ?
C74 C75 H75B 111.0 . . ?
H75A C75 H75B 109.0 . . ?
C75 C76 C77 106.4(4) . . ?
C75 C76 H76A 110.5 . . ?
C77 C76 H76A 110.5 . . ?
C75 C76 H76B 110.5 . . ?
C77 C76 H76B 110.5 . . ?
H76A C76 H76B 108.6 . . ?
C73 C77 C76 101.7(6) . . ?
C73 C77 H77A 111.4 . . ?
C76 C77 H77A 111.4 . . ?
C73 C77 H77B 111.4 . . ?
C76 C77 H77B 111.4 . . ?
H77A C77 H77B 109.3 . . ?
O14 C78 C79 135.0(17) . . ?
O14 C78 C82 118.6(14) . . ?
C79 C78 C82 105.9(14) . . ?
C78 C79 C80 109.2(12) . . ?
C78 C79 H79A 109.8 . . ?
C80 C79 H79A 109.8 . . ?
C78 C79 H79B 109.8 . . ?
C80 C79 H79B 109.8 . . ?
H79A C79 H79B 108.3 . . ?
C79 C80 C81 101.3(7) . . ?
C79 C80 H80A 111.5 . . ?
C81 C80 H80A 111.5 . . ?
C79 C80 H80B 111.5 . . ?
C81 C80 H80B 111.5 . . ?
H80A C80 H80B 109.3 . . ?
C82 C81 C80 101.0(6) . . ?
C82 C81 H81A 111.6 . . ?
C80 C81 H81A 111.6 . . ?
C82 C81 H81B 111.6 . . ?
C80 C81 H81B 111.6 . . ?
H81A C81 H81B 109.4 . . ?
C78 C82 C81 106.2(10) . . ?
C78 C82 H82A 110.5 . . ?
C81 C82 H82A 110.5 . . ?
C78 C82 H82B 110.5 . . ?
C81 C82 H82B 110.5 . . ?
H82A C82 H82B 108.7 . . ?
O15 C83 C84 127.7(12) . . ?
O15 C83 C87 121.2(13) . . ?
C84 C83 C87 109.1(12) . . ?
C83 C84 C85 107.5(10) . . ?
C83 C84 H84A 110.2 . . ?
C85 C84 H84A 110.2 . . ?
C83 C84 H84B 110.2 . . ?
C85 C84 H84B 110.2 . . ?
H84A C84 H84B 108.5 . . ?
C86 C85 C84 97.0(9) . . ?
C86 C85 H85A 112.3 . . ?
C84 C85 H85A 112.3 . . ?
C86 C85 H85B 112.3 . . ?
C84 C85 H85B 112.3 . . ?
H85A C85 H85B 109.9 . . ?
C85 C86 C87 107.3(10) . . ?
C85 C86 H86A 110.3 . . ?
C87 C86 H86A 110.3 . . ?
C85 C86 H86B 110.3 . . ?
C87 C86 H86B 110.3 . . ?
H86A C86 H86B 108.5 . . ?
C83 C87 C86 104.8(11) . . ?
C83 C87 H87A 110.8 . . ?
C86 C87 H87A 110.8 . . ?
C83 C87 H87B 110.8 . . ?
C86 C87 H87B 110.8 . . ?
H87A C87 H87B 108.9 . . ?
O16 C88 C89 127.7(14) . . ?
O16 C88 C92 128.8(13) . . ?
C89 C88 C92 102.0(8) . . ?
C90 C89 C88 112.1(10) . . ?
C90 C89 H89A 109.2 . . ?
C88 C89 H89A 109.2 . . ?
C90 C89 H89B 109.2 . . ?
C88 C89 H89B 109.2 . . ?
H89A C89 H89B 107.9 . . ?
C89 C90 C91 104.6(8) . . ?
C89 C90 H90A 110.8 . . ?
C91 C90 H90A 110.8 . . ?
C89 C90 H90B 110.8 . . ?
C91 C90 H90B 110.8 . . ?
H90A C90 H90B 108.9 . . ?
C90 C91 C92 102.1(8) . . ?
C90 C91 H91A 111.3 . . ?
C92 C91 H91A 111.3 . . ?
C90 C91 H91B 111.3 . . ?
C92 C91 H91B 111.3 . . ?
H91A C91 H91B 109.2 . . ?
C91 C92 C88 103.9(9) . . ?
C91 C92 H92A 111.0 . . ?
C88 C92 H92A 111.0 . . ?
C91 C92 H92B 111.0 . . ?
C88 C92 H92B 111.0 . . ?
H92A C92 H92B 109.0 . . ?
O17 C93 C97 128.8(9) . . ?
O17 C93 C94 124.9(8) . . ?
C97 C93 C94 106.2(8) . . ?
C95 C94 C93 104.5(5) . . ?
C95 C94 H94A 110.9 . . ?
C93 C94 H94A 110.9 . . ?
C95 C94 H94B 110.9 . . ?
C93 C94 H94B 110.9 . . ?
H94A C94 H94B 108.9 . . ?
C94 C95 C96 101.2(5) . . ?
C94 C95 H95A 111.5 . . ?
C96 C95 H95A 111.5 . . ?
C94 C95 H95B 111.5 . . ?
C96 C95 H95B 111.5 . . ?
H95A C95 H95B 109.4 . . ?
C97 C96 C95 105.4(6) . . ?
C97 C96 H96A 110.7 . . ?
C95 C96 H96A 110.7 . . ?
C97 C96 H96B 110.7 . . ?
C95 C96 H96B 110.7 . . ?
H96A C96 H96B 108.8 . . ?
C96 C97 C93 106.6(8) . . ?
C96 C97 H97A 110.4 . . ?
C93 C97 H97A 110.4 . . ?
C96 C97 H97B 110.4 . . ?
C93 C97 H97B 110.4 . . ?
H97A C97 H97B 108.6 . . ?
O18 C98 C102 126.9(15) . . ?
O18 C98 C99 124.0(16) . . ?
C102 C98 C99 109.1(14) . . ?
C98 C99 C100 105.3(12) . . ?
C98 C99 H99A 110.7 . . ?
C100 C99 H99A 110.7 . . ?
C98 C99 H99B 110.7 . . ?
C100 C99 H99B 110.7 . . ?
H99A C99 H99B 108.8 . . ?
C99 C100 C101 103.8(11) . . ?
C99 C100 H00A 111.0 . . ?
C101 C100 H00A 111.0 . . ?
C99 C100 H00B 111.0 . . ?
C101 C100 H00B 111.0 . . ?
H00A C100 H00B 109.0 . . ?
C102 C101 C100 102.8(16) . . ?
C102 C101 H01A 111.2 . . ?
C100 C101 H01A 111.2 . . ?
C102 C101 H01B 111.2 . . ?
C100 C101 H01B 111.2 . . ?
H01A C101 H01B 109.1 . . ?
C98 C102 C101 105.1(14) . . ?
C98 C102 H02A 110.7 . . ?
C101 C102 H02A 110.7 . . ?
C98 C102 H02B 110.7 . . ?
C101 C102 H02B 110.7 . . ?
H02A C102 H02B 108.8 . . ?
O19 C103 C107 126.5(12) . . ?
O19 C103 C104 124.9(12) . . ?
C107 C103 C104 108.7(12) . . ?
C103 C104 C105 105.0(12) . . ?
C103 C104 H04A 110.7 . . ?
C105 C104 H04A 110.7 . . ?
C103 C104 H04B 110.7 . . ?
C105 C104 H04B 110.7 . . ?
H04A C104 H04B 108.8 . . ?
C104 C105 C106 104.4(15) . . ?
C104 C105 H05A 110.9 . . ?
C106 C105 H05A 110.9 . . ?
C104 C105 H05B 110.9 . . ?
C106 C105 H05B 110.9 . . ?
H05A C105 H05B 108.9 . . ?
C107 C106 C105 103.0(14) . . ?
C107 C106 H06A 111.2 . . ?
C105 C106 H06A 111.2 . . ?
C107 C106 H06B 111.2 . . ?
C105 C106 H06B 111.2 . . ?
H06A C106 H06B 109.1 . . ?
C103 C107 C106 106.6(12) . . ?
C103 C107 H07A 110.4 . . ?
C106 C107 H07A 110.4 . . ?
C103 C107 H07B 110.4 . . ?
C106 C107 H07B 110.4 . . ?
H07A C107 H07B 108.6 . . ?

loop_
_geom_bond_atom_site_label_1
_geom_bond_atom_site_label_2
_geom_bond_distance
_geom_bond_site_symmetry_2
_geom_bond_publ_flag
C1 C6 1.5331(19) . ?
C1 C7 1.5351(19) . ?
C1 C11 1.5388(19) . ?
C1 C2 1.5440(18) . ?
C2 C3 1.5421(19) . ?
C2 H2A 0.9900 . ?
C2 H2B 0.9900 . ?
C3 C9 1.531(2) . ?
C3 C4 1.5325(19) . ?
C3 C52 1.5401(18) . ?
C4 C5 1.5333(19) . ?
C4 H4A 0.9900 . ?
C4 H4B 0.9900 . ?
C5 C6 1.528(2) . ?
C5 C10 1.531(2) . ?
C5 H5 1.0000 . ?
C6 H6A 0.9900 . ?
C6 H6B 0.9900 . ?
C7 C8 1.534(2) . ?
C7 H7A 0.9900 . ?
C7 H7B 0.9900 . ?
C8 C10 1.525(2) . ?
C8 C9 1.536(2) . ?
C8 H8 1.0000 . ?
C9 H9A 0.9900 . ?
C9 H9B 0.9900 . ?
C10 H10A 0.9900 . ?
C10 H10B 0.9900 . ?
C11 N1 1.4765(19) . ?
C11 H11A 0.9900 . ?
C11 H11B 0.9900 . ?
C12 O1 1.2212(18) . ?
C12 N1 1.396(2) . ?
C12 C13 1.483(2) . ?
C13 C14 1.376(2) . ?
C13 C24 1.4121(19) . ?
C14 C15 1.402(2) . ?
C14 H14 0.9500 . ?
C15 C16 1.382(2) . ?
C15 H15 0.9500 . ?
C16 C25 1.407(2) . ?
C16 C17 1.483(2) . ?
C17 O2 1.2138(18) . ?
C17 N2 1.4023(19) . ?
C18 O3 1.2189(18) . ?
C18 N2 1.4025(19) . ?
C18 C19 1.479(2) . ?
C19 C20 1.373(2) . ?
C19 C25 1.4134(19) . ?
C20 C21 1.408(2) . ?
C20 H20 0.9500 . ?
C21 C22 1.3801(19) . ?
C21 H21 0.9500 . ?
C22 C24 1.409(2) . ?
C22 C23 1.481(2) . ?
C23 O4 1.2097(19) . ?
C23 N1 1.4049(18) . ?
C24 C25 1.408(2) . ?
C26 N2 1.4741(19) . ?
C26 C27 1.5411(19) . ?
C26 H26A 0.9900 . ?
C26 H26B 0.9900 . ?
C27 C32 1.535(2) . ?
C27 C33 1.535(2) . ?
C27 C28 1.5410(19) . ?
C28 C29 1.5423(19) . ?
C28 H28A 0.9900 . ?
C28 H28B 0.9900 . ?
C29 C30 1.533(2) . ?
C29 C35 1.537(2) . ?
C29 C37 1.544(2) . ?
C30 C31 1.530(2) . ?
C30 H30A 0.9900 . ?
C30 H30B 0.9900 . ?
C31 C36 1.532(3) . ?
C31 C32 1.539(2) . ?
C31 H31 1.0000 . ?
C32 H32A 0.9900 . ?
C32 H32B 0.9900 . ?
C33 C34 1.536(2) . ?
C33 H33A 0.9900 . ?
C33 H33B 0.9900 . ?
C34 C36 1.527(3) . ?
C34 C35 1.529(2) . ?
C34 H34 1.0000 . ?
C35 H35A 0.9900 . ?
C35 H35B 0.9900 . ?
C36 H36A 0.9900 . ?
C36 H36B 0.9900 . ?
C37 N3 1.4748(19) . ?
C37 H37A 0.9900 . ?
C37 H37B 0.9900 . ?
C38 O5 1.210(2) . ?
C38 N3 1.399(2) . ?
C38 C39 1.484(2) . ?
C39 C40 1.377(2) . ?
C39 C50 1.408(2) . ?
C40 C41 1.406(2) . ?
C40 H40 0.9500 . ?
C41 C42 1.378(2) . ?
C41 H41 0.9500 . ?
C42 C51 1.4156(19) . ?
C42 C43 1.481(2) . ?
C43 O6 1.2189(17) . ?
C43 N4 1.3966(18) . ?
C44 O7 1.2119(17) . ?
C44 N4 1.4051(18) . ?
C44 C45 1.481(2) . ?
C45 C46 1.3806(19) . ?
C45 C51 1.4100(19) . ?
C46 C47 1.407(2) . ?
C46 H46 0.9500 . ?
C47 C48 1.374(2) . ?
C47 H47 0.9500 . ?
C48 C50 1.4127(19) . ?
C48 C49 1.487(2) . ?
C49 O8 1.2131(19) . ?
C49 N3 1.398(2) . ?
C50 C51 1.409(2) . ?
C52 N4 1.4769(18) . ?
C52 H52A 0.9900 . ?
C52 H52B 0.9900 . ?
C53 C57 1.495(7) . ?
C53 C54 1.554(10) . ?
C53 O9 1.601(6) . ?
C54 C55 1.582(11) . ?
C54 H54A 0.9900 . ?
C54 H54B 0.9900 . ?
C55 C56 1.532(6) . ?
C55 H55A 0.9900 . ?
C55 H55B 0.9900 . ?
C56 C57 1.546(7) . ?
C56 H56A 0.9900 . ?
C56 H56B 0.9900 . ?
C57 H57A 0.9900 . ?
C57 H57B 0.9900 . ?
C58 C59 1.236(18) . ?
C58 O10 1.269(15) . ?
C58 C62 1.50(2) . ?
C59 C60 1.467(13) . ?
C59 H59A 0.9900 . ?
C59 H59B 0.9900 . ?
C60 C61 1.506(10) . ?
C60 H60A 0.9900 . ?
C60 H60B 0.9900 . ?
C61 C62 1.477(10) . ?
C61 H61A 0.9900 . ?
C61 H61B 0.9900 . ?
C62 H62A 0.9900 . ?
C62 H62B 0.9900 . ?
C63 O11 1.209(3) . ?
C63 C64 1.497(4) . ?
C63 C67 1.506(4) . ?
C64 C65 1.529(6) . ?
C64 H64A 0.9900 . ?
C64 H64B 0.9900 . ?
C65 C66 1.489(8) . ?
C65 H65A 0.9900 . ?
C65 H65B 0.9900 . ?
C66 C67 1.522(5) . ?
C66 H66A 0.9900 . ?
C66 H66B 0.9900 . ?
C67 H67A 0.9900 . ?
C67 H67B 0.9900 . ?
C68 O12 1.220(10) . ?
C68 C69 1.431(14) . ?
C68 C72 1.523(13) . ?
C69 C70 1.636(11) . ?
C69 H69A 0.9900 . ?
C69 H69B 0.9900 . ?
C70 C71 1.542(14) . ?
C70 H70A 0.9900 . ?
C70 H70B 0.9900 . ?
C71 C72 1.545(15) . ?
C71 H71A 0.9900 . ?
C71 H71B 0.9900 . ?
C72 H72A 0.9900 . ?
C72 H72B 0.9900 . ?
C73 O13 1.219(16) . ?
C73 C77 1.526(19) . ?
C73 C74 1.564(15) . ?
C74 C75 1.546(9) . ?
C74 H74A 0.9900 . ?
C74 H74B 0.9900 . ?
C75 C76 1.514(5) . ?
C75 H75A 0.9900 . ?
C75 H75B 0.9900 . ?
C76 C77 1.530(6) . ?
C76 H76A 0.9900 . ?
C76 H76B 0.9900 . ?
C77 H77A 0.9900 . ?
C77 H77B 0.9900 . ?
C78 O14 1.18(2) . ?
C78 C79 1.460(19) . ?
C78 C82 1.48(2) . ?
C79 C80 1.476(10) . ?
C79 H79A 0.9900 . ?
C79 H79B 0.9900 . ?
C80 C81 1.539(9) . ?
C80 H80A 0.9900 . ?
C80 H80B 0.9900 . ?
C81 C82 1.525(10) . ?
C81 H81A 0.9900 . ?
C81 H81B 0.9900 . ?
C82 H82A 0.9900 . ?
C82 H82B 0.9900 . ?
C83 O15 1.314(15) . ?
C83 C84 1.355(19) . ?
C83 C87 1.434(17) . ?
C84 C85 1.550(18) . ?
C84 H84A 0.9900 . ?
C84 H84B 0.9900 . ?
C85 C86 1.466(14) . ?
C85 H85A 0.9900 . ?
C85 H85B 0.9900 . ?
C86 C87 1.473(16) . ?
C86 H86A 0.9900 . ?
C86 H86B 0.9900 . ?
C87 H87A 0.9900 . ?
C87 H87B 0.9900 . ?
C88 O16 1.162(12) . ?
C88 C89 1.52(2) . ?
C88 C92 1.621(18) . ?
C89 C90 1.486(9) . ?
C89 H89A 0.9900 . ?
C89 H89B 0.9900 . ?
C90 C91 1.538(12) . ?
C90 H90A 0.9900 . ?
C90 H90B 0.9900 . ?
C91 C92 1.574(15) . ?
C91 H91A 0.9900 . ?
C91 H91B 0.9900 . ?
C92 H92A 0.9900 . ?
C92 H92B 0.9900 . ?
C93 O17 1.154(12) . ?
C93 C97 1.506(11) . ?
C93 C94 1.570(12) . ?
C94 C95 1.519(5) . ?
C94 H94A 0.9900 . ?
C94 H94B 0.9900 . ?
C95 C96 1.564(10) . ?
C95 H95A 0.9900 . ?
C95 H95B 0.9900 . ?
C96 C97 1.443(14) . ?
C96 H96A 0.9900 . ?
C96 H96B 0.9900 . ?
C97 H97A 0.9900 . ?
C97 H97B 0.9900 . ?
C98 O18 1.215(17) . ?
C98 C102 1.49(2) . ?
C98 C99 1.502(15) . ?
C99 C100 1.509(14) . ?
C99 H99A 0.9900 . ?
C99 H99B 0.9900 . ?
C100 C101 1.54(2) . ?
C100 H00A 0.9900 . ?
C100 H00B 0.9900 . ?
C101 C102 1.54(2) . ?
C101 H01A 0.9900 . ?
C101 H01B 0.9900 . ?
C102 H02A 0.9900 . ?
C102 H02B 0.9900 . ?
C103 O19 1.207(15) . ?
C103 C107 1.49(2) . ?
C103 C104 1.497(13) . ?
C104 C105 1.50(2) . ?
C104 H04A 0.9900 . ?
C104 H04B 0.9900 . ?
C105 C106 1.55(3) . ?
C105 H05A 0.9900 . ?
C105 H05B 0.9900 . ?
C106 C107 1.53(2) . ?
C106 H06A 0.9900 . ?
C106 H06B 0.9900 . ?
C107 H07A 0.9900 . ?
C107 H07B 0.9900 . ?

loop_
_geom_torsion_atom_site_label_1
_geom_torsion_atom_site_label_2
_geom_torsion_atom_site_label_3
_geom_torsion_atom_site_label_4
_geom_torsion
_geom_torsion_site_symmetry_1
_geom_torsion_site_symmetry_2
_geom_torsion_site_symmetry_3
_geom_torsion_site_symmetry_4
_geom_torsion_publ_flag
C6 C1 C2 C3 59.01(15) . . . . ?
C7 C1 C2 C3 -59.10(14) . . . . ?
C11 C1 C2 C3 -177.65(11) . . . . ?
C1 C2 C3 C9 58.84(14) . . . . ?
C1 C2 C3 C4 -59.14(14) . . . . ?
C1 C2 C3 C52 176.82(11) . . . . ?
C9 C3 C4 C5 -59.03(15) . . . . ?
C52 C3 C4 C5 -176.51(11) . . . . ?
C2 C3 C4 C5 59.41(15) . . . . ?
C3 C4 C5 C6 -60.55(15) . . . . ?
C3 C4 C5 C10 60.15(15) . . . . ?
C10 C5 C6 C1 -60.35(14) . . . . ?
C4 C5 C6 C1 60.53(15) . . . . ?
C7 C1 C6 C5 58.58(14) . . . . ?
C11 C1 C6 C5 176.70(11) . . . . ?
C2 C1 C6 C5 -59.33(14) . . . . ?
C6 C1 C7 C8 -58.44(14) . . . . ?
C11 C1 C7 C8 -178.88(11) . . . . ?
C2 C1 C7 C8 59.58(14) . . . . ?
C1 C7 C8 C10 59.80(15) . . . . ?
C1 C7 C8 C9 -59.92(15) . . . . ?
C4 C3 C9 C8 59.53(15) . . . . ?
C52 C3 C9 C8 -179.79(12) . . . . ?
C2 C3 C9 C8 -58.64(15) . . . . ?
C10 C8 C9 C3 -60.53(16) . . . . ?
C7 C8 C9 C3 59.30(16) . . . . ?
C7 C8 C10 C5 -60.01(15) . . . . ?
C9 C8 C10 C5 59.63(15) . . . . ?
C6 C5 C10 C8 60.56(15) . . . . ?
C4 C5 C10 C8 -59.93(15) . . . . ?
C6 C1 C11 N1 64.23(15) . . . . ?
C7 C1 C11 N1 -176.84(11) . . . . ?
C2 C1 C11 N1 -57.68(16) . . . . ?
O1 C12 C13 C14 2.3(2) . . . . ?
N1 C12 C13 C14 -175.22(13) . . . . ?
O1 C12 C13 C24 -179.90(14) . . . . ?
N1 C12 C13 C24 2.63(19) . . . . ?
C24 C13 C14 C15 -0.5(2) . . . . ?
C12 C13 C14 C15 177.35(13) . . . . ?
C13 C14 C15 C16 0.5(2) . . . . ?
C14 C15 C16 C25 0.0(2) . . . . ?
C14 C15 C16 C17 179.43(13) . . . . ?
C15 C16 C17 O2 -2.0(2) . . . . ?
C25 C16 C17 O2 177.42(13) . . . . ?
C15 C16 C17 N2 177.56(12) . . . . ?
C25 C16 C17 N2 -3.03(18) . . . . ?
O3 C18 C19 C20 5.3(2) . . . . ?
N2 C18 C19 C20 -174.97(12) . . . . ?
O3 C18 C19 C25 -173.01(13) . . . . ?
N2 C18 C19 C25 6.68(18) . . . . ?
C25 C19 C20 C21 -0.44(19) . . . . ?
C18 C19 C20 C21 -178.78(12) . . . . ?
C19 C20 C21 C22 0.57(19) . . . . ?
C20 C21 C22 C24 0.05(19) . . . . ?
C20 C21 C22 C23 179.35(12) . . . . ?
C21 C22 C23 O4 -4.9(2) . . . . ?
C24 C22 C23 O4 174.44(13) . . . . ?
C21 C22 C23 N1 173.94(12) . . . . ?
C24 C22 C23 N1 -6.75(18) . . . . ?
C21 C22 C24 C25 -0.79(19) . . . . ?
C23 C22 C24 C25 179.91(11) . . . . ?
C21 C22 C24 C13 177.34(12) . . . . ?
C23 C22 C24 C13 -1.96(19) . . . . ?
C14 C13 C24 C25 0.0(2) . . . . ?
C12 C13 C24 C25 -177.81(12) . . . . ?
C14 C13 C24 C22 -178.07(13) . . . . ?
C12 C13 C24 C22 4.1(2) . . . . ?
C15 C16 C25 C24 -0.48(19) . . . . ?
C17 C16 C25 C24 -179.88(12) . . . . ?
C15 C16 C25 C19 177.17(12) . . . . ?
C17 C16 C25 C19 -2.24(19) . . . . ?
C22 C24 C25 C16 178.58(12) . . . . ?
C13 C24 C25 C16 0.44(19) . . . . ?
C22 C24 C25 C19 0.91(19) . . . . ?
C13 C24 C25 C19 -177.23(12) . . . . ?
C20 C19 C25 C16 -177.95(12) . . . . ?
C18 C19 C25 C16 0.39(19) . . . . ?
C20 C19 C25 C24 -0.30(19) . . . . ?
C18 C19 C25 C24 178.04(11) . . . . ?
N2 C26 C27 C32 -62.28(16) . . . . ?
N2 C26 C27 C33 177.73(12) . . . . ?
N2 C26 C27 C28 59.33(16) . . . . ?
C32 C27 C28 C29 -59.32(15) . . . . ?
C33 C27 C28 C29 59.76(15) . . . . ?
C26 C27 C28 C29 177.34(12) . . . . ?
C27 C28 C29 C30 59.47(15) . . . . ?
C27 C28 C29 C35 -59.44(15) . . . . ?
C27 C28 C29 C37 -177.08(12) . . . . ?
C35 C29 C30 C31 58.21(15) . . . . ?
C28 C29 C30 C31 -60.02(16) . . . . ?
C37 C29 C30 C31 176.70(12) . . . . ?
C29 C30 C31 C36 -58.84(16) . . . . ?
C29 C30 C31 C32 61.17(17) . . . . ?
C33 C27 C32 C31 -58.66(16) . . . . ?
C28 C27 C32 C31 59.52(17) . . . . ?
C26 C27 C32 C31 -177.01(13) . . . . ?
C30 C31 C32 C27 -60.91(18) . . . . ?
C36 C31 C32 C27 59.14(17) . . . . ?
C32 C27 C33 C34 58.60(16) . . . . ?
C28 C27 C33 C34 -59.68(16) . . . . ?
C26 C27 C33 C34 179.73(13) . . . . ?
C27 C33 C34 C36 -58.98(17) . . . . ?
C27 C33 C34 C35 60.39(17) . . . . ?
C36 C34 C35 C29 59.82(16) . . . . ?
C33 C34 C35 C29 -60.07(17) . . . . ?
C30 C29 C35 C34 -59.03(15) . . . . ?
C28 C29 C35 C34 59.16(16) . . . . ?
C37 C29 C35 C34 179.59(13) . . . . ?
C35 C34 C36 C31 -60.20(16) . . . . ?
C33 C34 C36 C31 59.47(16) . . . . ?
C30 C31 C36 C34 60.04(16) . . . . ?
C32 C31 C36 C34 -59.59(16) . . . . ?
C30 C29 C37 N3 62.05(17) . . . . ?
C35 C29 C37 N3 -177.98(13) . . . . ?
C28 C29 C37 N3 -59.47(17) . . . . ?
O5 C38 C39 C40 5.3(2) . . . . ?
N3 C38 C39 C40 -173.08(14) . . . . ?
O5 C38 C39 C50 -176.46(16) . . . . ?
N3 C38 C39 C50 5.2(2) . . . . ?
C50 C39 C40 C41 -0.1(2) . . . . ?
C38 C39 C40 C41 178.20(13) . . . . ?
C39 C40 C41 C42 0.5(2) . . . . ?
C40 C41 C42 C51 -0.5(2) . . . . ?
C40 C41 C42 C43 179.86(12) . . . . ?
C41 C42 C43 O6 -3.4(2) . . . . ?
C51 C42 C43 O6 176.98(13) . . . . ?
C41 C42 C43 N4 175.91(12) . . . . ?
C51 C42 C43 N4 -3.68(18) . . . . ?
O7 C44 C45 C46 5.3(2) . . . . ?
N4 C44 C45 C46 -174.87(12) . . . . ?
O7 C44 C45 C51 -173.38(13) . . . . ?
N4 C44 C45 C51 6.46(18) . . . . ?
C51 C45 C46 C47 -0.54(19) . . . . ?
C44 C45 C46 C47 -179.20(12) . . . . ?
C45 C46 C47 C48 0.0(2) . . . . ?
C46 C47 C48 C50 0.8(2) . . . . ?
C46 C47 C48 C49 -179.03(12) . . . . ?
C47 C48 C49 O8 -4.2(2) . . . . ?
C50 C48 C49 O8 175.90(13) . . . . ?
C47 C48 C49 N3 174.57(12) . . . . ?
C50 C48 C49 N3 -5.31(18) . . . . ?
C40 C39 C50 C51 -0.3(2) . . . . ?
C38 C39 C50 C51 -178.58(13) . . . . ?
C40 C39 C50 C48 -178.98(13) . . . . ?
C38 C39 C50 C48 2.7(2) . . . . ?
C47 C48 C50 C39 177.45(13) . . . . ?
C49 C48 C50 C39 -2.7(2) . . . . ?
C47 C48 C50 C51 -1.24(19) . . . . ?
C49 C48 C50 C51 178.64(12) . . . . ?
C39 C50 C51 C45 -177.97(12) . . . . ?
C48 C50 C51 C45 0.74(19) . . . . ?
C39 C50 C51 C42 0.24(19) . . . . ?
C48 C50 C51 C42 178.95(12) . . . . ?
C46 C45 C51 C50 0.14(19) . . . . ?
C44 C45 C51 C50 178.80(11) . . . . ?
C46 C45 C51 C42 -178.05(12) . . . . ?
C44 C45 C51 C42 0.62(19) . . . . ?
C41 C42 C51 C50 0.18(19) . . . . ?
C43 C42 C51 C50 179.78(12) . . . . ?
C41 C42 C51 C45 178.36(12) . . . . ?
C43 C42 C51 C45 -2.04(19) . . . . ?
C9 C3 C52 N4 177.48(12) . . . . ?
C4 C3 C52 N4 -64.10(15) . . . . ?
C2 C3 C52 N4 58.13(16) . . . . ?
O1 C12 N1 C23 170.30(13) . . . . ?
C13 C12 N1 C23 -12.2(2) . . . . ?
O1 C12 N1 C11 -3.9(2) . . . . ?
C13 C12 N1 C11 173.58(12) . . . . ?
O4 C23 N1 C12 -166.92(13) . . . . ?
C22 C23 N1 C12 14.26(19) . . . . ?
O4 C23 N1 C11 7.33(19) . . . . ?
C22 C23 N1 C11 -171.48(11) . . . . ?
C1 C11 N1 C12 -91.45(15) . . . . ?
C1 C11 N1 C23 93.96(15) . . . . ?
O2 C17 N2 C18 -169.57(13) . . . . ?
C16 C17 N2 C18 10.88(19) . . . . ?
O2 C17 N2 C26 3.52(19) . . . . ?
C16 C17 N2 C26 -176.03(11) . . . . ?
O3 C18 N2 C17 167.02(13) . . . . ?
C19 C18 N2 C17 -12.68(19) . . . . ?
O3 C18 N2 C26 -6.11(19) . . . . ?
C19 C18 N2 C26 174.19(11) . . . . ?
C27 C26 N2 C17 92.51(15) . . . . ?
C27 C26 N2 C18 -93.95(15) . . . . ?
O8 C49 N3 C38 -167.05(14) . . . . ?
C48 C49 N3 C38 14.1(2) . . . . ?
O8 C49 N3 C37 6.7(2) . . . . ?
C48 C49 N3 C37 -172.14(11) . . . . ?
O5 C38 N3 C49 167.49(15) . . . . ?
C39 C38 N3 C49 -14.1(2) . . . . ?
O5 C38 N3 C37 -6.2(2) . . . . ?
C39 C38 N3 C37 172.19(13) . . . . ?
C29 C37 N3 C49 95.18(16) . . . . ?
C29 C37 N3 C38 -90.74(16) . . . . ?
O6 C43 N4 C44 -169.06(12) . . . . ?
C42 C43 N4 C44 11.60(18) . . . . ?
O6 C43 N4 C52 3.21(19) . . . . ?
C42 C43 N4 C52 -176.14(11) . . . . ?
O7 C44 N4 C43 166.86(13) . . . . ?
C45 C44 N4 C43 -12.99(18) . . . . ?
O7 C44 N4 C52 -5.43(18) . . . . ?
C45 C44 N4 C52 174.72(11) . . . . ?
C3 C52 N4 C43 93.10(14) . . . . ?
C3 C52 N4 C44 -94.12(14) . . . . ?
C57 C53 C54 C55 6.7(6) . . . . ?
O9 C53 C54 C55 161.4(4) . . . . ?
C53 C54 C55 C56 15.0(6) . . . . ?
C54 C55 C56 C57 -30.0(5) . . . . ?
C54 C53 C57 C56 -25.4(5) . . . . ?
O9 C53 C57 C56 -172.9(4) . . . . ?
C55 C56 C57 C53 32.5(4) . . . . ?
O10 C58 C59 C60 145.0(11) . . . . ?
C62 C58 C59 C60 -15.1(16) . . . . ?
C58 C59 C60 C61 21.6(13) . . . . ?
C59 C60 C61 C62 -21.4(11) . . . . ?
C60 C61 C62 C58 12.4(10) . . . . ?
C59 C58 C62 C61 1.7(14) . . . . ?
O10 C58 C62 C61 -158.2(10) . . . . ?
O11 C63 C64 C65 158.8(3) . . . . ?
C67 C63 C64 C65 -19.6(3) . . . . ?
C63 C64 C65 C66 38.3(4) . . . . ?
C64 C65 C66 C67 -42.4(5) . . . . ?
O11 C63 C67 C66 175.9(4) . . . . ?
C64 C63 C67 C66 -5.7(4) . . . . ?
C65 C66 C67 C63 29.6(5) . . . . ?
O12 C68 C69 C70 163.5(9) . . . . ?
C72 C68 C69 C70 -17.4(11) . . . . ?
C68 C69 C70 C71 40.1(10) . . . . ?
C69 C70 C71 C72 -48.3(11) . . . . ?
O12 C68 C72 C71 166.3(11) . . . . ?
C69 C68 C72 C71 -12.8(13) . . . . ?
C70 C71 C72 C68 39.7(12) . . . . ?
O13 C73 C74 C75 166.3(10) . . . . ?
C77 C73 C74 C75 -9.0(11) . . . . ?
C73 C74 C75 C76 29.5(8) . . . . ?
C74 C75 C76 C77 -40.9(7) . . . . ?
O13 C73 C77 C76 170.8(13) . . . . ?
C74 C73 C77 C76 -14.7(11) . . . . ?
C75 C76 C77 C73 34.0(8) . . . . ?
O14 C78 C79 C80 -159.7(18) . . . . ?
C82 C78 C79 C80 11.5(15) . . . . ?
C78 C79 C80 C81 -32.6(12) . . . . ?
C79 C80 C81 C82 39.6(8) . . . . ?
O14 C78 C82 C81 -172.1(13) . . . . ?
C79 C78 C82 C81 14.9(14) . . . . ?
C80 C81 C82 C78 -34.1(10) . . . . ?
O15 C83 C84 C85 172.4(11) . . . . ?
C87 C83 C84 C85 -23.4(14) . . . . ?
C83 C84 C85 C86 35.8(12) . . . . ?
C84 C85 C86 C87 -34.7(12) . . . . ?
O15 C83 C87 C86 166.0(11) . . . . ?
C84 C83 C87 C86 0.6(14) . . . . ?
C85 C86 C87 C83 23.8(13) . . . . ?
O16 C88 C89 C90 -166.9(12) . . . . ?
C92 C88 C89 C90 -0.1(11) . . . . ?
C88 C89 C90 C91 -23.8(10) . . . . ?
C89 C90 C91 C92 37.4(9) . . . . ?
C90 C91 C92 C88 -37.3(10) . . . . ?
O16 C88 C92 C91 -170.1(13) . . . . ?
C89 C88 C92 C91 23.2(11) . . . . ?
O17 C93 C94 C95 -169.3(6) . . . . ?
C97 C93 C94 C95 13.0(7) . . . . ?
C93 C94 C95 C96 -31.5(5) . . . . ?
C94 C95 C96 C97 41.0(6) . . . . ?
C95 C96 C97 C93 -33.5(9) . . . . ?
O17 C93 C97 C96 -164.6(6) . . . . ?
C94 C93 C97 C96 12.9(9) . . . . ?
O18 C98 C99 C100 165(2) . . . . ?
C102 C98 C99 C100 -12(2) . . . . ?
C98 C99 C100 C101 31.0(14) . . . . ?
C99 C100 C101 C102 -37.6(19) . . . . ?
O18 C98 C102 C101 171.5(18) . . . . ?
C99 C98 C102 C101 -11(3) . . . . ?
C100 C101 C102 C98 30(3) . . . . ?
O19 C103 C104 C105 -160.0(15) . . . . ?
C107 C103 C104 C105 19.0(18) . . . . ?
C103 C104 C105 C106 -33.0(19) . . . . ?
C104 C105 C106 C107 34.4(19) . . . . ?
O19 C103 C107 C106 -178.1(15) . . . . ?
C104 C103 C107 C106 2.9(17) . . . . ?
C105 C106 C107 C103 -22.7(18) . . . . ?
